data_2102997
loop_
_publ_author_name
'Prinz, Sebastian'
'Sparta, Karine M.'
'Roth, Georg'

_publ_section_title
;
 Temperature dependence of the <i>A</i>V~3~O~7~ (<i>A</i> = Ca, Sr)
 structure
;
_journal_coeditor_code BM5051
_journal_issue 6
_journal_name_full 'Acta Crystallographica Section B'
_journal_page_first 836
_journal_page_last 842
_journal_paper_doi 10.1107/S0108768107050550
_journal_volume 63
_journal_year 2007
_chemical_formula_moiety 'O7 V3, Sr'
_chemical_formula_sum 'O7 Sr V3'
_chemical_formula_weight 352.44
_chemical_name_systematic
;
 ?
;
_space_group_IT_number 59
_symmetry_cell_setting orthorhombic
_symmetry_space_group_name_Hall '-P 2ab 2a'
_symmetry_space_group_name_H-M 'P m m n :2'
_atom_sites_solution_hydrogens none
_atom_sites_solution_primary direct
_atom_sites_solution_secondary difmap
_audit_creation_method SHELXL-97
_cell_angle_alpha 90.00
_cell_angle_beta 90.00
_cell_angle_gamma 90.00
_cell_formula_units_Z 2
_cell_length_a 5.2894(8)
_cell_length_b 10.547(2)
_cell_length_c 5.2697(9)
_cell_measurement_reflns_used 11774
_cell_measurement_temperature 125.0(10)
_cell_measurement_theta_max 32.09
_cell_measurement_theta_min 3.85
_cell_volume 293.98(9)
_computing_cell_refinement 'X-AREA (Stoe, 2002)'
_computing_data_collection 'X-Pose (Stoe, 2002)'
_computing_data_reduction 'X-RED (Stoe, 1996)'
_computing_molecular_graphics 'SHELXS-97 (Sheldrick, 1997)'
_computing_publication_material 'WinGX 1.64.05 (Farrugia, 1999)'
_computing_structure_refinement 'SHELXL-97 (Sheldrick, 1997)'
_computing_structure_solution 'SHELXS-97 (Sheldrick, 1997)'
_diffrn_ambient_temperature 125.0(10)
_diffrn_detector_area_resol_mean 0
_diffrn_measured_fraction_theta_full 0.985
_diffrn_measured_fraction_theta_max 0.985
_diffrn_measurement_device_type 'STOE IPDS 2'
_diffrn_measurement_method 'Rotation method'
_diffrn_radiation_monochromator graphite
_diffrn_radiation_source 'fine-focus sealed tube'
_diffrn_radiation_type MoK\a
_diffrn_radiation_wavelength 0.71073
_diffrn_reflns_av_R_equivalents 0.0716
_diffrn_reflns_av_sigmaI/netI 0.0208
_diffrn_reflns_limit_h_max 6
_diffrn_reflns_limit_h_min -5
_diffrn_reflns_limit_k_max 12
_diffrn_reflns_limit_k_min -12
_diffrn_reflns_limit_l_max 6
_diffrn_reflns_limit_l_min -6
_diffrn_reflns_number 5316
_diffrn_reflns_theta_full 25.63
_diffrn_reflns_theta_max 25.63
_diffrn_reflns_theta_min 3.86
_diffrn_standards_decay_% 0
_diffrn_standards_interval_count 0
_diffrn_standards_interval_time 0
_diffrn_standards_number 0
_exptl_absorpt_coefficient_mu 13.625
_exptl_absorpt_correction_T_max 0.5667
_exptl_absorpt_correction_T_min 0.2130
_exptl_absorpt_correction_type numerical
_exptl_absorpt_process_details 'X-SHAPE (Stoe & Cie, 1996)'
_exptl_crystal_colour brown
_exptl_crystal_density_diffrn 3.981
_exptl_crystal_density_method 'not measured'
_exptl_crystal_description needle
_exptl_crystal_F_000 326
_exptl_crystal_size_max 0.15
_exptl_crystal_size_mid 0.1
_exptl_crystal_size_min 0.02
_refine_diff_density_max 0.630
_refine_diff_density_min -0.913
_refine_ls_extinction_method none
_refine_ls_goodness_of_fit_ref 1.336
_refine_ls_hydrogen_treatment none
_refine_ls_matrix_type full
_refine_ls_number_parameters 24
_refine_ls_number_reflns 331
_refine_ls_number_restraints 0
_refine_ls_restrained_S_all 1.336
_refine_ls_R_factor_all 0.0366
_refine_ls_R_factor_gt 0.0350
_refine_ls_shift/su_max 0.000
_refine_ls_shift/su_mean 0.000
_refine_ls_structure_factor_coef Fsqd
_refine_ls_weighting_details 'calc w=1/[\s^2^(Fo^2^)+(0.0404P)^2^+0.6230P] where P=(Fo^2^+2Fc^2^)/3'
_refine_ls_weighting_scheme calc
_refine_ls_wR_factor_gt 0.0814
_refine_ls_wR_factor_ref 0.0823
_reflns_number_gt 321
_reflns_number_total 331
_reflns_threshold_expression >2sigma(I)
_cod_data_source_file bm5051.cif
_cod_data_source_block SrV3O7_125K
_cod_original_cell_volume 293.99(9)
_cod_original_sg_symbol_H-M 'P m m n'
_cod_database_code 2102997

loop_
_symmetry_equiv_pos_as_xyz
'x, y, z'
'-x+1/2, -y+1/2, z'
'x+1/2, -y, -z'
'-x, y+1/2, -z'
'-x, -y, -z'
'x-1/2, y-1/2, -z'
'-x-1/2, y, z'
'x, -y-1/2, z'

loop_
_atom_site_type_symbol
_atom_site_label
_atom_site_fract_x
_atom_site_fract_y
_atom_site_fract_z
_atom_site_U_iso_or_equiv
_atom_site_adp_type
_atom_site_calc_flag
_atom_site_refinement_flags
_atom_site_occupancy
Sr Sr1 0.2500 0.7500 0.14880(17) 0.0138(3) Uani d S 1
V V1 0.2500 0.51499(11) 0.6214(2) 0.0120(4) Uani d S 1
V V2 -0.2500 0.7500 0.5930(3) 0.0123(4) Uani d S 1
O O1 -0.2500 0.7500 -0.1008(13) 0.0173(15) Uiso d S 1
O O2 0.2500 0.5443(5) -0.0765(9) 0.0170(11) Uiso d S 1
O O3 -0.0119(6) 0.6209(3) 0.4646(6) 0.0134(7) Uiso d . 1

loop_
_atom_site_aniso_label
_atom_site_aniso_U_11
_atom_site_aniso_U_22
_atom_site_aniso_U_33
_atom_site_aniso_U_12
_atom_site_aniso_U_13
_atom_site_aniso_U_23
Sr1 0.0110(5) 0.0124(5) 0.0181(5) 0.000 0.000 0.000
V1 0.0077(6) 0.0107(6) 0.0177(7) 0.000 0.000 -0.0001(4)
V2 0.0093(8) 0.0105(8) 0.0170(8) 0.000 0.000 0.000

loop_
_atom_type_symbol
_atom_type_description
_atom_type_scat_dispersion_real
_atom_type_scat_dispersion_imag
_atom_type_scat_source
O O 0.0106 0.0060 'International Tables Vol C Tables 4.2.6.8 and 6.1.1.4'
V V 0.3005 0.5294 'International Tables Vol C Tables 4.2.6.8 and 6.1.1.4'
Sr Sr -1.5307 3.2498 'International Tables Vol C Tables 4.2.6.8 and 6.1.1.4'

loop_
_geom_angle_atom_site_label_1
_geom_angle_atom_site_label_2
_geom_angle_atom_site_label_3
_geom_angle_site_symmetry_1
_geom_angle_site_symmetry_3
_geom_angle
O2 Sr1 O2 . 2_565 122.6(2)
O2 Sr1 O3 . 2_565 141.20(9)
O2 Sr1 O3 2_565 2_565 81.09(11)
O2 Sr1 O3 . . 81.09(11)
O2 Sr1 O3 2_565 . 141.20(9)
O3 Sr1 O3 2_565 . 98.84(14)
O2 Sr1 O3 . 8_575 141.20(9)
O2 Sr1 O3 2_565 8_575 81.09(11)
O3 Sr1 O3 2_565 8_575 65.58(14)
O3 Sr1 O3 . 8_575 64.35(14)
O2 Sr1 O3 . 7_655 81.09(11)
O2 Sr1 O3 2_565 7_655 141.20(9)
O3 Sr1 O3 2_565 7_655 64.35(14)
O3 Sr1 O3 . 7_655 65.58(14)
O3 Sr1 O3 8_575 7_655 98.84(14)
O2 Sr1 O1 . . 77.66(7)
O2 Sr1 O1 2_565 . 77.66(7)
O3 Sr1 O1 2_565 . 140.77(10)
O3 Sr1 O1 . . 78.74(12)
O3 Sr1 O1 8_575 . 78.74(12)
O3 Sr1 O1 7_655 . 140.77(10)
O2 Sr1 O1 . 1_655 77.66(7)
O2 Sr1 O1 2_565 1_655 77.66(7)
O3 Sr1 O1 2_565 1_655 78.74(12)
O3 Sr1 O1 . 1_655 140.77(10)
O3 Sr1 O1 8_575 1_655 140.77(10)
O3 Sr1 O1 7_655 1_655 78.74(12)
O1 Sr1 O1 . 1_655 127.1(2)
O2 Sr1 V1 . 2_565 163.54(11)
O2 Sr1 V1 2_565 2_565 73.82(11)
O3 Sr1 V1 2_565 2_565 33.21(7)
O3 Sr1 V1 . 2_565 85.10(7)
O3 Sr1 V1 8_575 2_565 33.21(7)
O3 Sr1 V1 7_655 2_565 85.10(7)
O1 Sr1 V1 . 2_565 108.40(8)
O1 Sr1 V1 1_655 2_565 108.40(8)
O2 Sr1 V1 . . 73.82(11)
O2 Sr1 V1 2_565 . 163.54(11)
O3 Sr1 V1 2_565 . 85.10(7)
O3 Sr1 V1 . . 33.21(7)
O3 Sr1 V1 8_575 . 85.10(7)
O3 Sr1 V1 7_655 . 33.21(7)
O1 Sr1 V1 . . 108.40(8)
O1 Sr1 V1 1_655 . 108.40(8)
V1 Sr1 V1 2_565 . 89.72(4)
O2 Sr1 V2 . 1_655 108.55(7)
O2 Sr1 V2 2_565 1_655 108.55(7)
O3 Sr1 V2 2_565 1_655 33.21(7)
O3 Sr1 V2 . 1_655 88.53(8)
O3 Sr1 V2 8_575 1_655 88.53(8)
O3 Sr1 V2 7_655 1_655 33.21(7)
O1 Sr1 V2 . 1_655 164.93(12)
O1 Sr1 V2 1_655 1_655 67.95(12)
V1 Sr1 V2 2_565 1_655 61.98(2)
V1 Sr1 V2 . 1_655 61.98(2)
O2 Sr1 V2 . . 108.55(7)
O2 Sr1 V2 2_565 . 108.55(7)
O3 Sr1 V2 2_565 . 88.53(8)
O3 Sr1 V2 . . 33.21(7)
O3 Sr1 V2 8_575 . 33.21(7)
O3 Sr1 V2 7_655 . 88.53(8)
O1 Sr1 V2 . . 67.95(12)
O1 Sr1 V2 1_655 . 164.93(12)
V1 Sr1 V2 2_565 . 61.98(2)
V1 Sr1 V2 . . 61.98(2)
V2 Sr1 V2 1_655 . 96.98(5)
O2 V1 O3 1_556 5_566 111.47(16)
O2 V1 O3 1_556 3_566 111.47(16)
O3 V1 O3 5_566 3_566 79.93(18)
O2 V1 O3 1_556 7_655 107.77(15)
O3 V1 O3 5_566 7_655 140.54(8)
O3 V1 O3 3_566 7_655 82.24(14)
O2 V1 O3 1_556 . 107.77(15)
O3 V1 O3 5_566 . 82.24(14)
O3 V1 O3 3_566 . 140.54(8)
O3 V1 O3 7_655 . 89.83(19)
O2 V1 V1 1_556 5_566 116.46(4)
O3 V1 V1 5_566 5_566 41.14(9)
O3 V1 V1 3_566 5_566 113.36(11)
O3 V1 V1 7_655 5_566 120.68(11)
O3 V1 V1 . 5_566 41.11(9)
O2 V1 V1 1_556 5_666 116.46(4)
O3 V1 V1 5_566 5_666 113.36(11)
O3 V1 V1 3_566 5_666 41.14(9)
O3 V1 V1 7_655 5_666 41.11(9)
O3 V1 V1 . 5_666 120.68(11)
V1 V1 V1 5_566 5_666 127.01(8)
O2 V1 V2 1_556 5_566 122.99(18)
O3 V1 V2 5_566 5_566 40.17(9)
O3 V1 V2 3_566 5_566 40.17(9)
O3 V1 V2 7_655 5_566 111.70(10)
O3 V1 V2 . 5_566 111.70(10)
V1 V1 V2 5_566 5_566 74.84(4)
V1 V1 V2 5_666 5_566 74.84(4)
O2 V1 Sr1 1_556 . 124.16(17)
O3 V1 Sr1 5_566 . 110.59(10)
O3 V1 Sr1 3_566 . 110.59(10)
O3 V1 Sr1 7_655 . 45.56(9)
O3 V1 Sr1 . . 45.56(9)
V1 V1 Sr1 5_566 . 76.61(4)
V1 V1 Sr1 5_666 . 76.61(4)
V2 V1 Sr1 5_566 . 112.85(5)
O2 V1 O2 1_556 5_666 51.93(10)
O3 V1 O2 5_566 5_666 119.71(12)
O3 V1 O2 3_566 5_666 63.78(11)
O3 V1 O2 7_655 5_666 82.05(11)
O3 V1 O2 . 5_666 153.15(13)
V1 V1 O2 5_566 5_666 157.10(8)
V1 V1 O2 5_666 5_666 67.36(6)
V2 V1 O2 5_566 5_666 95.06(8)
Sr1 V1 O2 . 5_666 126.20(7)
O2 V1 O2 1_556 5_566 51.93(10)
O3 V1 O2 5_566 5_566 63.78(11)
O3 V1 O2 3_566 5_566 119.71(12)
O3 V1 O2 7_655 5_566 153.15(13)
O3 V1 O2 . 5_566 82.05(11)
V1 V1 O2 5_566 5_566 67.36(6)
V1 V1 O2 5_666 5_566 157.10(8)
V2 V1 O2 5_566 5_566 95.06(8)
Sr1 V1 O2 . 5_566 126.20(7)
O2 V1 O2 5_666 5_566 93.73(12)
O2 V1 V2 1_556 1_655 84.86(12)
O3 V1 V2 5_566 1_655 163.34(10)
O3 V1 V2 3_566 1_655 91.23(9)
O3 V1 V2 7_655 1_655 22.93(9)
O3 V1 V2 . 1_655 96.23(10)
V1 V1 V2 5_566 1_655 135.04(6)
V1 V1 V2 5_666 1_655 53.33(3)
V2 V1 V2 5_566 1_655 128.17(2)
Sr1 V1 V2 . 1_655 59.25(3)
O2 V1 V2 5_666 1_655 67.24(7)
O2 V1 V2 5_566 1_655 132.62(9)
O2 V1 V2 1_556 . 84.86(12)
O3 V1 V2 5_566 . 91.23(9)
O3 V1 V2 3_566 . 163.34(10)
O3 V1 V2 7_655 . 96.23(10)
O3 V1 V2 . . 22.93(9)
V1 V1 V2 5_566 . 53.33(3)
V1 V1 V2 5_666 . 135.04(6)
V2 V1 V2 5_566 . 128.17(2)
Sr1 V1 V2 . . 59.25(3)
O2 V1 V2 5_666 . 132.62(9)
O2 V1 V2 5_566 . 67.24(7)
V2 V1 V2 1_655 . 93.61(3)
O2 V1 O2 1_556 . 164.2(2)
O3 V1 O2 5_566 . 80.26(11)
O3 V1 O2 3_566 . 80.26(11)
O3 V1 O2 7_655 . 62.13(10)
O3 V1 O2 . . 62.13(10)
V1 V1 O2 5_566 . 65.00(4)
V1 V1 O2 5_666 . 65.00(4)
V2 V1 O2 5_566 . 72.78(8)
Sr1 V1 O2 . . 40.06(8)
O2 V1 O2 5_666 . 132.36(6)
O2 V1 O2 5_566 . 132.36(6)
V2 V1 O2 1_655 . 84.36(6)
V2 V1 O2 . . 84.36(6)
O2 V1 Sr1 1_556 1_556 30.75(17)
O3 V1 Sr1 5_566 1_556 131.22(9)
O3 V1 Sr1 3_566 1_556 131.22(9)
O3 V1 Sr1 7_655 1_556 86.31(10)
O3 V1 Sr1 . 1_556 86.31(10)
V1 V1 Sr1 5_566 1_556 113.23(4)
V1 V1 Sr1 5_666 1_556 113.23(4)
V2 V1 Sr1 5_566 1_556 153.75(5)
Sr1 V1 Sr1 . 1_556 93.41(3)
O2 V1 Sr1 5_666 1_556 67.73(8)
O2 V1 Sr1 5_566 1_556 67.73(8)
V2 V1 Sr1 1_655 1_556 64.91(3)
V2 V1 Sr1 . 1_556 64.91(3)
O2 V1 Sr1 . 1_556 133.47(8)
O2 V1 O1 1_556 5_566 58.87(19)
O3 V1 O1 5_566 5_566 67.22(11)
O3 V1 O1 3_566 5_566 67.22(11)
O3 V1 O1 7_655 5_566 134.81(9)
O3 V1 O1 . 5_566 134.81(9)
V1 V1 O1 5_566 5_566 102.18(6)
V1 V1 O1 5_666 5_566 102.18(6)
V2 V1 O1 5_566 5_566 64.12(8)
Sr1 V1 O1 . 5_566 176.97(8)
O2 V1 O1 5_666 5_566 55.14(7)
O2 V1 O1 5_566 5_566 55.14(7)
V2 V1 O1 1_655 5_566 122.32(5)
V2 V1 O1 . 5_566 122.32(5)
O2 V1 O1 . 5_566 136.91(11)
Sr1 V1 O1 1_556 5_566 89.62(8)
O2 V1 O1 1_556 1_656 60.77(14)
O3 V1 O1 5_566 1_656 169.89(13)
O3 V1 O1 3_566 1_656 96.62(9)
O3 V1 O1 7_655 1_656 47.09(13)
O3 V1 O1 . 1_656 105.94(11)
V1 V1 O1 5_566 1_656 146.67(6)
V1 V1 O1 5_666 1_656 67.95(7)
V2 V1 O1 5_566 1_656 136.74(2)
Sr1 V1 O1 . 1_656 79.52(8)
O2 V1 O1 5_666 1_656 50.79(9)
O2 V1 O1 5_566 1_656 110.81(11)
V2 V1 O1 1_655 1_656 24.36(9)
V2 V1 O1 . 1_656 94.33(3)
O2 V1 O1 . 1_656 108.67(11)
Sr1 V1 O1 1_556 1_656 45.45(7)
O1 V1 O1 5_566 1_656 102.67(3)
O2 V1 O1 1_556 1_556 60.77(14)
O3 V1 O1 5_566 1_556 96.62(9)
O3 V1 O1 3_566 1_556 169.89(13)
O3 V1 O1 7_655 1_556 105.94(11)
O3 V1 O1 . 1_556 47.09(13)
V1 V1 O1 5_566 1_556 67.95(7)
V1 V1 O1 5_666 1_556 146.67(6)
V2 V1 O1 5_566 1_556 136.74(2)
Sr1 V1 O1 . 1_556 79.52(8)
O2 V1 O1 5_666 1_556 110.81(11)
O2 V1 O1 5_566 1_556 50.79(9)
V2 V1 O1 1_655 1_556 94.33(3)
V2 V1 O1 . 1_556 24.36(9)
O2 V1 O1 . 1_556 108.67(11)
Sr1 V1 O1 1_556 1_556 45.45(7)
O1 V1 O1 5_566 1_556 102.67(3)
O1 V1 O1 1_656 1_556 85.15(7)
O2 V1 O1 1_556 5_565 145.45(19)
O3 V1 O1 5_566 5_565 46.89(10)
O3 V1 O1 3_566 5_565 46.89(10)
O3 V1 O1 7_655 5_565 96.37(11)
O3 V1 O1 . 5_565 96.37(11)
V1 V1 O1 5_566 5_565 67.68(4)
V1 V1 O1 5_666 5_565 67.68(4)
V2 V1 O1 5_566 5_565 22.46(7)
Sr1 V1 O1 . 5_565 90.39(7)
O2 V1 O1 5_666 5_565 109.90(9)
O2 V1 O1 5_566 5_565 109.90(9)
V2 V1 O1 1_655 5_565 117.30(5)
V2 V1 O1 . 5_565 117.30(5)
O2 V1 O1 . 5_565 50.33(10)
Sr1 V1 O1 1_556 5_565 176.20(7)
O1 V1 O1 5_566 5_565 86.58(3)
O1 V1 O1 1_656 5_565 135.63(5)
O1 V1 O1 1_556 5_565 135.63(5)
O2 V1 O2 1_556 5_565 138.00(5)
O3 V1 O2 5_566 5_565 44.52(12)
O3 V1 O2 3_566 5_565 98.41(12)
O3 V1 O2 7_655 5_565 104.85(11)
O3 V1 O2 . 5_565 46.50(11)
V1 V1 O2 5_566 5_565 21.54(5)
V1 V1 O2 5_666 5_565 105.49(7)
V2 V1 O2 5_566 5_565 65.24(7)
Sr1 V1 O2 . 5_565 66.21(7)
O2 V1 O2 5_666 5_565 160.29(15)
O2 V1 O2 5_566 5_565 88.01(3)
V2 V1 O2 1_655 5_565 124.45(7)
V2 V1 O2 . 5_565 65.82(6)
O2 V1 O2 . 5_565 44.72(6)
Sr1 V1 O2 1_556 5_565 130.34(6)
O1 V1 O2 5_566 5_565 111.70(9)
O1 V1 O2 1_656 5_565 145.57(11)
O1 V1 O2 1_556 5_565 85.39(10)
O1 V1 O2 5_565 5_565 51.56(7)
O2 V1 O2 1_556 5_665 138.00(5)
O3 V1 O2 5_566 5_665 98.41(11)
O3 V1 O2 3_566 5_665 44.52(12)
O3 V1 O2 7_655 5_665 46.50(11)
O3 V1 O2 . 5_665 104.85(11)
V1 V1 O2 5_566 5_665 105.49(7)
V1 V1 O2 5_666 5_665 21.54(5)
V2 V1 O2 5_566 5_665 65.24(7)
Sr1 V1 O2 . 5_665 66.21(7)
O2 V1 O2 5_666 5_665 88.01(3)
O2 V1 O2 5_566 5_665 160.29(15)
V2 V1 O2 1_655 5_665 65.82(6)
V2 V1 O2 . 5_665 124.45(7)
O2 V1 O2 . 5_665 44.72(6)
Sr1 V1 O2 1_556 5_665 130.34(6)
O1 V1 O2 5_566 5_665 111.70(9)
O1 V1 O2 1_656 5_665 85.39(10)
O1 V1 O2 1_556 5_665 145.57(11)
O1 V1 O2 5_565 5_665 51.56(7)
O2 V1 O2 5_565 5_665 83.97(10)
O2 V1 Sr1 1_556 5_566 80.64(13)
O3 V1 Sr1 5_566 5_566 30.90(9)
O3 V1 Sr1 3_566 5_566 89.09(10)
O3 V1 Sr1 7_655 5_566 169.65(10)
O3 V1 Sr1 . 5_566 93.32(9)
V1 V1 Sr1 5_566 5_566 57.93(3)
V1 V1 Sr1 5_666 5_566 129.99(6)
V2 V1 Sr1 5_566 5_566 58.01(3)
Sr1 V1 Sr1 . 5_566 134.548(18)
O2 V1 Sr1 5_666 5_566 99.23(7)
O2 V1 Sr1 5_566 5_566 37.20(8)
V2 V1 Sr1 1_655 5_566 164.53(4)
V2 V1 Sr1 . 5_566 90.450(17)
O2 V1 Sr1 . 5_566 110.92(6)
Sr1 V1 Sr1 1_556 5_566 103.72(2)
O1 V1 Sr1 5_566 5_566 44.33(3)
O1 V1 Sr1 1_656 5_566 140.40(10)
O1 V1 Sr1 1_556 5_566 83.30(3)
O1 V1 Sr1 5_565 5_566 73.49(5)
O2 V1 Sr1 5_565 5_566 70.73(6)
O2 V1 Sr1 5_665 5_566 123.16(7)
O2 V1 Sr1 1_556 5_666 80.64(13)
O3 V1 Sr1 5_566 5_666 89.09(10)
O3 V1 Sr1 3_566 5_666 30.90(9)
O3 V1 Sr1 7_655 5_666 93.32(9)
O3 V1 Sr1 . 5_666 169.65(10)
V1 V1 Sr1 5_566 5_666 129.99(6)
V1 V1 Sr1 5_666 5_666 57.93(3)
V2 V1 Sr1 5_566 5_666 58.01(3)
Sr1 V1 Sr1 . 5_666 134.548(18)
O2 V1 Sr1 5_666 5_666 37.20(8)
O2 V1 Sr1 5_566 5_666 99.23(7)
V2 V1 Sr1 1_655 5_666 90.450(17)
V2 V1 Sr1 . 5_666 164.53(4)
O2 V1 Sr1 . 5_666 110.92(6)
Sr1 V1 Sr1 1_556 5_666 103.72(2)
O1 V1 Sr1 5_566 5_666 44.33(3)
O1 V1 Sr1 1_656 5_666 83.30(3)
O1 V1 Sr1 1_556 5_666 140.40(10)
O1 V1 Sr1 5_565 5_666 73.49(5)
O2 V1 Sr1 5_565 5_666 123.16(7)
O2 V1 Sr1 5_665 5_666 70.73(6)
Sr1 V1 Sr1 5_566 5_666 81.93(3)
O2 V1 O3 1_556 1_655 98.31(7)
O3 V1 O3 5_566 1_655 139.11(7)
O3 V1 O3 3_566 1_655 62.98(13)
O3 V1 O3 7_655 1_655 25.50(8)
O3 V1 O3 . 1_655 115.33(12)
V1 V1 O3 5_566 1_655 141.78(7)
V1 V1 O3 5_666 1_655 25.75(5)
V2 V1 O3 5_566 1_655 100.08(5)
Sr1 V1 O3 . 1_655 70.64(5)
O2 V1 O3 5_666 1_655 59.40(7)
O2 V1 O3 5_566 1_655 149.99(8)
V2 V1 O3 1_655 1_655 28.46(4)
V2 V1 O3 . 1_655 119.63(5)
O2 V1 O3 . 1_655 77.21(5)
Sr1 V1 O3 1_556 1_655 88.25(5)
O1 V1 O3 5_566 1_655 109.49(5)
O1 V1 O3 1_656 1_655 42.82(8)
O1 V1 O3 1_556 1_655 122.77(5)
O1 V1 O3 5_565 1_655 93.01(5)
O2 V1 O3 5_565 1_655 121.86(7)
O2 V1 O3 5_665 1_655 42.90(7)
Sr1 V1 O3 5_566 1_655 149.80(5)
Sr1 V1 O3 5_666 1_655 68.22(5)
O2 V1 O3 1_556 7 98.31(7)
O3 V1 O3 5_566 7 62.98(13)
O3 V1 O3 3_566 7 139.11(7)
O3 V1 O3 7_655 7 115.33(12)
O3 V1 O3 . 7 25.50(8)
V1 V1 O3 5_566 7 25.75(5)
V1 V1 O3 5_666 7 141.78(7)
V2 V1 O3 5_566 7 100.08(5)
Sr1 V1 O3 . 7 70.64(5)
O2 V1 O3 5_666 7 149.99(8)
O2 V1 O3 5_566 7 59.40(7)
V2 V1 O3 1_655 7 119.63(5)
V2 V1 O3 . 7 28.46(4)
O2 V1 O3 . 7 77.21(5)
Sr1 V1 O3 1_556 7 88.25(5)
O1 V1 O3 5_566 7 109.49(5)
O1 V1 O3 1_656 7 122.77(5)
O1 V1 O3 1_556 7 42.82(8)
O1 V1 O3 5_565 7 93.01(5)
O2 V1 O3 5_565 7 42.90(7)
O2 V1 O3 5_665 7 121.86(7)
Sr1 V1 O3 5_566 7 68.22(5)
Sr1 V1 O3 5_666 7 149.80(5)
O3 V1 O3 1_655 7 140.82(9)
O2 V1 O3 1_556 2_565 91.10(17)
O3 V1 O3 5_566 2_565 147.30(10)
O3 V1 O3 3_566 2_565 114.47(6)
O3 V1 O3 7_655 2_565 32.53(9)
O3 V1 O3 . 2_565 68.06(12)
V1 V1 O3 5_566 2_565 108.08(7)
V1 V1 O3 5_666 2_565 73.45(6)
V2 V1 O3 5_566 2_565 141.29(6)
Sr1 V1 O3 . 2_565 37.72(4)
O2 V1 O3 5_666 2_565 92.73(8)
O2 V1 O3 5_566 2_565 122.20(9)
V2 V1 O3 1_655 2_565 28.29(4)
V2 V1 O3 . 2_565 66.69(5)
O2 V1 O3 . 2_565 74.04(8)
Sr1 V1 O3 1_556 2_565 62.25(5)
O1 V1 O3 5_566 2_565 144.79(8)
O1 V1 O3 1_656 2_565 42.67(8)
O1 V1 O3 1_556 2_565 73.42(6)
O1 V1 O3 5_565 2_565 121.26(8)
O2 V1 O3 5_565 2_565 102.95(8)
O2 V1 O3 5_665 2_565 77.24(8)
Sr1 V1 O3 5_566 2_565 156.40(5)
Sr1 V1 O3 5_666 2_565 118.71(4)
O3 V1 O3 1_655 2_565 53.04(8)
O3 V1 O3 7 2_565 91.45(5)
O2 V1 O3 1_556 8_575 91.10(17)
O3 V1 O3 5_566 8_575 114.47(6)
O3 V1 O3 3_566 8_575 147.30(10)
O3 V1 O3 7_655 8_575 68.06(12)
O3 V1 O3 . 8_575 32.53(9)
V1 V1 O3 5_566 8_575 73.45(6)
V1 V1 O3 5_666 8_575 108.08(7)
V2 V1 O3 5_566 8_575 141.29(6)
Sr1 V1 O3 . 8_575 37.72(4)
O2 V1 O3 5_666 8_575 122.20(9)
O2 V1 O3 5_566 8_575 92.73(8)
V2 V1 O3 1_655 8_575 66.69(5)
V2 V1 O3 . 8_575 28.29(4)
O2 V1 O3 . 8_575 74.04(8)
Sr1 V1 O3 1_556 8_575 62.25(5)
O1 V1 O3 5_566 8_575 144.79(8)
O1 V1 O3 1_656 8_575 73.42(6)
O1 V1 O3 1_556 8_575 42.67(8)
O1 V1 O3 5_565 8_575 121.26(8)
O2 V1 O3 5_565 8_575 77.24(8)
O2 V1 O3 5_665 8_575 102.95(8)
Sr1 V1 O3 5_566 8_575 118.71(4)
Sr1 V1 O3 5_666 8_575 156.40(5)
O3 V1 O3 1_655 8_575 91.45(5)
O3 V1 O3 7 8_575 53.04(8)
O3 V1 O3 2_565 8_575 38.84(9)
O2 V1 O3 1_556 3_466 99.61(7)
O3 V1 O3 5_566 3_466 29.58(9)
O3 V1 O3 3_566 3_466 109.51(12)
O3 V1 O3 7_655 3_466 143.78(7)
O3 V1 O3 . 3_466 58.91(13)
V1 V1 O3 5_566 3_466 23.10(5)
V1 V1 O3 5_666 3_466 139.22(7)
V2 V1 O3 5_566 3_466 69.61(4)
Sr1 V1 O3 . 3_466 99.23(5)
O2 V1 O3 5_666 3_466 134.11(8)
O2 V1 O3 5_566 3_466 47.82(7)
V2 V1 O3 1_655 3_466 155.00(5)
V2 V1 O3 . 3_466 62.63(4)
O2 V1 O3 . 3_466 85.58(5)
Sr1 V1 O3 1_556 3_466 107.48(4)
O1 V1 O3 5_566 3_466 79.83(5)
O1 V1 O3 1_656 3_466 152.20(7)
O1 V1 O3 1_556 3_466 67.47(5)
O1 V1 O3 5_565 3_466 71.85(5)
O2 V1 O3 5_565 3_466 40.89(7)
O2 V1 O3 5_665 3_466 119.84(7)
Sr1 V1 O3 5_566 3_466 35.56(4)
Sr1 V1 O3 5_666 3_466 114.53(5)
O3 V1 O3 1_655 3_466 162.08(3)
O3 V1 O3 7 3_466 35.51(8)
O3 V1 O3 2_565 3_466 126.71(6)
O3 V1 O3 8_575 3_466 88.55(6)
O2 V1 O3 1_556 5_666 99.61(7)
O3 V1 O3 5_566 5_666 109.51(12)
O3 V1 O3 3_566 5_666 29.58(9)
O3 V1 O3 7_655 5_666 58.91(13)
O3 V1 O3 . 5_666 143.78(7)
V1 V1 O3 5_566 5_666 139.22(7)
V1 V1 O3 5_666 5_666 23.10(5)
V2 V1 O3 5_566 5_666 69.61(4)
Sr1 V1 O3 . 5_666 99.23(5)
O2 V1 O3 5_666 5_666 47.82(7)
O2 V1 O3 5_566 5_666 134.11(8)
V2 V1 O3 1_655 5_666 62.63(4)
V2 V1 O3 . 5_666 155.00(5)
O2 V1 O3 . 5_666 85.58(5)
Sr1 V1 O3 1_556 5_666 107.48(4)
O1 V1 O3 5_566 5_666 79.83(5)
O1 V1 O3 1_656 5_666 67.47(5)
O1 V1 O3 1_556 5_666 152.20(7)
O1 V1 O3 5_565 5_666 71.85(4)
O2 V1 O3 5_565 5_666 119.84(7)
O2 V1 O3 5_665 5_666 40.89(7)
Sr1 V1 O3 5_566 5_666 114.53(5)
Sr1 V1 O3 5_666 5_666 35.56(4)
O3 V1 O3 1_655 5_666 35.51(8)
O3 V1 O3 7 5_666 162.08(3)
O3 V1 O3 2_565 5_666 88.55(6)
O3 V1 O3 8_575 5_666 126.71(6)
O3 V1 O3 3_466 5_666 139.10(9)
O2 V1 O3 1_556 4_546 106.45(17)
O3 V1 O3 5_566 4_546 25.20(8)
O3 V1 O3 3_566 4_546 57.70(12)
O3 V1 O3 7_655 4_546 134.56(10)
O3 V1 O3 . 4_546 107.12(7)
V1 V1 O3 5_566 4_546 66.12(6)
V1 V1 O3 5_666 4_546 96.39(6)
V2 V1 O3 5_566 4_546 22.87(5)
Sr1 V1 O3 . 4_546 126.72(5)
O2 V1 O3 5_666 4_546 96.60(9)
O2 V1 O3 5_566 4_546 72.19(9)
V2 V1 O3 1_655 4_546 148.91(5)
V2 V1 O3 . 4_546 115.84(4)
O2 V1 O3 . 4_546 88.64(8)
Sr1 V1 O3 1_556 4_546 135.32(5)
O1 V1 O3 5_566 4_546 50.46(8)
O1 V1 O3 1_656 4_546 146.88(6)
O1 V1 O3 1_556 4_546 116.57(4)
O1 V1 O3 5_565 4_546 41.24(7)
O2 V1 O3 5_565 4_546 65.24(8)
O2 V1 O3 5_665 4_546 88.11(8)
Sr1 V1 O3 5_566 4_546 35.17(4)
Sr1 V1 O3 5_666 4_546 63.94(4)
O3 V1 O3 1_655 4_546 120.50(6)
O3 V1 O3 7 4_546 87.94(6)
O3 V1 O3 2_565 4_546 162.35(3)
O3 V1 O3 8_575 4_546 139.56(3)
O3 V1 O3 3_466 4_546 53.25(7)
O3 V1 O3 5_666 4_546 86.68(4)
O2 V1 O3 1_556 6_656 106.45(17)
O3 V1 O3 5_566 6_656 57.70(12)
O3 V1 O3 3_566 6_656 25.20(8)
O3 V1 O3 7_655 6_656 107.12(7)
O3 V1 O3 . 6_656 134.56(11)
V1 V1 O3 5_566 6_656 96.39(6)
V1 V1 O3 5_666 6_656 66.12(6)
V2 V1 O3 5_566 6_656 22.87(5)
Sr1 V1 O3 . 6_656 126.72(5)
O2 V1 O3 5_666 6_656 72.19(9)
O2 V1 O3 5_566 6_656 96.60(9)
V2 V1 O3 1_655 6_656 115.84(4)
V2 V1 O3 . 6_656 148.91(5)
O2 V1 O3 . 6_656 88.64(8)
Sr1 V1 O3 1_556 6_656 135.32(5)
O1 V1 O3 5_566 6_656 50.46(8)
O1 V1 O3 1_656 6_656 116.57(4)
O1 V1 O3 1_556 6_656 146.88(6)
O1 V1 O3 5_565 6_656 41.24(7)
O2 V1 O3 5_565 6_656 88.11(8)
O2 V1 O3 5_665 6_656 65.24(8)
Sr1 V1 O3 5_566 6_656 63.94(4)
Sr1 V1 O3 5_666 6_656 35.17(4)
O3 V1 O3 1_655 6_656 87.94(6)
O3 V1 O3 7 6_656 120.50(6)
O3 V1 O3 2_565 6_656 139.56(3)
O3 V1 O3 8_575 6_656 162.35(3)
O3 V1 O3 3_466 6_656 86.68(4)
O3 V1 O3 5_666 6_656 53.25(7)
O3 V1 O3 4_546 6_656 33.52(8)
O2 V1 O3 1_556 7_656 17.10(5)
O3 V1 O3 5_566 7_656 124.82(9)
O3 V1 O3 3_566 7_656 101.49(9)
O3 V1 O3 7_655 7_656 93.10(10)
O3 V1 O3 . 7_656 117.56(12)
V1 V1 O3 5_566 7_656 133.32(6)
V1 V1 O3 5_666 7_656 99.67(5)
V2 V1 O3 5_566 7_656 124.35(5)
Sr1 V1 O3 . 7_656 119.57(5)
O2 V1 O3 5_666 7_656 38.26(8)
O2 V1 O3 5_566 7_656 68.73(8)
V2 V1 O3 1_655 7_656 70.61(5)
V2 V1 O3 . 7_656 95.16(5)
O2 V1 O3 . 7_656 154.90(7)
Sr1 V1 O3 1_556 7_656 32.00(4)
O1 V1 O3 5_566 7_656 63.30(8)
O1 V1 O3 1_656 7_656 46.26(10)
O1 V1 O3 1_556 7_656 72.56(9)
O1 V1 O3 5_565 7_656 144.77(7)
O2 V1 O3 5_565 7_656 154.79(6)
O2 V1 O3 5_665 7_656 121.17(6)
Sr1 V1 O3 5_566 7_656 94.17(4)
Sr1 V1 O3 5_666 7_656 72.14(4)
O3 V1 O3 1_655 7_656 81.35(4)
O3 V1 O3 7 7_656 113.27(7)
O3 V1 O3 2_565 7_656 82.70(5)
O3 V1 O3 8_575 7_656 93.75(5)
O3 V1 O3 3_466 7_656 116.53(4)
O3 V1 O3 5_666 7_656 84.51(7)
O3 V1 O3 4_546 7_656 113.70(5)
O3 V1 O3 6_656 7_656 103.59(5)
O2 V1 O3 1_556 1_556 17.10(5)
O3 V1 O3 5_566 1_556 101.49(9)
O3 V1 O3 3_566 1_556 124.82(9)
O3 V1 O3 7_655 1_556 117.56(12)
O3 V1 O3 . 1_556 93.10(10)
V1 V1 O3 5_566 1_556 99.67(5)
V1 V1 O3 5_666 1_556 133.32(6)
V2 V1 O3 5_566 1_556 124.35(5)
Sr1 V1 O3 . 1_556 119.57(5)
O2 V1 O3 5_666 1_556 68.73(8)
O2 V1 O3 5_566 1_556 38.26(8)
V2 V1 O3 1_655 1_556 95.16(5)
V2 V1 O3 . 1_556 70.61(5)
O2 V1 O3 . 1_556 154.90(7)
Sr1 V1 O3 1_556 1_556 32.00(4)
O1 V1 O3 5_566 1_556 63.30(8)
O1 V1 O3 1_656 1_556 72.56(9)
O1 V1 O3 1_556 1_556 46.26(10)
O1 V1 O3 5_565 1_556 144.77(7)
O2 V1 O3 5_565 1_556 121.17(6)
O2 V1 O3 5_665 1_556 154.79(6)
Sr1 V1 O3 5_566 1_556 72.14(4)
Sr1 V1 O3 5_666 1_556 94.17(4)
O3 V1 O3 1_655 1_556 113.27(7)
O3 V1 O3 7 1_556 81.35(4)
O3 V1 O3 2_565 1_556 93.75(5)
O3 V1 O3 8_575 1_556 82.70(5)
O3 V1 O3 3_466 1_556 84.51(7)
O3 V1 O3 5_666 1_556 116.53(4)
O3 V1 O3 4_546 1_556 103.59(5)
O3 V1 O3 6_656 1_556 113.70(5)
O3 V1 O3 7_656 1_556 33.65(7)
O2 V1 V1 1_556 5_667 36.49(7)
O3 V1 V1 5_566 5_667 119.88(10)
O3 V1 V1 3_566 5_667 77.88(9)
O3 V1 V1 7_655 5_667 89.93(9)
O3 V1 V1 . 5_667 141.01(10)
V1 V1 V1 5_566 5_667 147.84(6)
V1 V1 V1 5_666 5_667 81.94(3)
V2 V1 V1 5_566 5_667 104.52(4)
Sr1 V1 V1 . 5_667 129.49(3)
O2 V1 V1 5_666 5_667 15.43(6)
O2 V1 V1 5_566 5_667 80.83(7)
V2 V1 V1 1_655 5_667 71.18(3)
V2 V1 V1 . 5_667 118.77(4)
O2 V1 V1 . 5_667 146.543(16)
Sr1 V1 V1 1_556 5_667 54.77(2)
O1 V1 V1 5_566 5_667 52.66(6)
O1 V1 V1 1_656 5_667 50.01(8)
O1 V1 V1 1_556 5_667 95.93(9)
O1 V1 V1 5_565 5_667 122.38(6)
O2 V1 V1 5_565 5_667 164.25(8)
O2 V1 V1 5_665 5_667 103.00(5)
Sr1 V1 V1 5_566 5_667 93.79(3)
Sr1 V1 V1 5_666 5_667 48.947(19)
O3 V1 V1 1_655 5_667 70.38(4)
O3 V1 V1 7 5_667 134.67(5)
O3 V1 V1 2_565 5_667 92.44(5)
O3 V1 V1 8_575 5_667 114.15(6)
O3 V1 V1 3_466 5_667 125.61(5)
O3 V1 V1 5_666 5_667 63.20(4)
O3 V1 V1 4_546 5_667 100.52(5)
O3 V1 V1 6_656 5_667 82.22(5)
O3 V1 V1 7_656 5_667 23.61(4)
O3 V1 V1 1_556 5_667 53.33(4)
O2 V1 V1 1_556 5_567 36.49(7)
O3 V1 V1 5_566 5_567 77.88(9)
O3 V1 V1 3_566 5_567 119.88(10)
O3 V1 V1 7_655 5_567 141.01(10)
O3 V1 V1 . 5_567 89.93(9)
V1 V1 V1 5_566 5_567 81.94(3)
V1 V1 V1 5_666 5_567 147.84(6)
V2 V1 V1 5_566 5_567 104.52(4)
Sr1 V1 V1 . 5_567 129.49(3)
O2 V1 V1 5_666 5_567 80.83(7)
O2 V1 V1 5_566 5_567 15.43(6)
V2 V1 V1 1_655 5_567 118.77(4)
V2 V1 V1 . 5_567 71.18(3)
O2 V1 V1 . 5_567 146.543(16)
Sr1 V1 V1 1_556 5_567 54.77(2)
O1 V1 V1 5_566 5_567 52.66(6)
O1 V1 V1 1_656 5_567 95.93(9)
O1 V1 V1 1_556 5_567 50.01(8)
O1 V1 V1 5_565 5_567 122.38(6)
O2 V1 V1 5_565 5_567 103.00(5)
O2 V1 V1 5_665 5_567 164.25(8)
Sr1 V1 V1 5_566 5_567 48.947(19)
Sr1 V1 V1 5_666 5_567 93.79(3)
O3 V1 V1 1_655 5_567 134.67(5)
O3 V1 V1 7 5_567 70.38(4)
O3 V1 V1 2_565 5_567 114.15(6)
O3 V1 V1 8_575 5_567 92.44(5)
O3 V1 V1 3_466 5_567 63.20(4)
O3 V1 V1 5_666 5_567 125.61(5)
O3 V1 V1 4_546 5_567 82.22(5)
O3 V1 V1 6_656 5_567 100.52(5)
O3 V1 V1 7_656 5_567 53.33(4)
O3 V1 V1 1_556 5_567 23.61(4)
V1 V1 V1 5_667 5_567 66.91(3)
O2 V1 O2 1_556 2_566 60.12(19)
O3 V1 O2 5_566 2_566 140.02(9)
O3 V1 O2 3_566 2_566 140.02(9)
O3 V1 O2 7_655 2_566 66.30(10)
O3 V1 O2 . 2_566 66.30(10)
V1 V1 O2 5_566 2_566 103.98(5)
V1 V1 O2 5_666 2_566 103.98(5)
V2 V1 O2 5_566 2_566 176.89(7)
Sr1 V1 O2 . 2_566 64.04(6)
O2 V1 O2 5_666 2_566 87.07(6)
O2 V1 O2 5_566 2_566 87.07(6)
V2 V1 O2 1_655 2_566 50.73(3)
V2 V1 O2 . 2_566 50.73(3)
O2 V1 O2 . 2_566 104.10(8)
Sr1 V1 O2 1_556 2_566 29.37(6)
O1 V1 O2 5_566 2_566 118.99(10)
O1 V1 O2 1_656 2_566 43.846(19)
O1 V1 O2 1_556 2_566 43.846(19)
O1 V1 O2 5_565 2_566 154.43(9)
O2 V1 O2 5_565 2_566 112.64(9)
O2 V1 O2 5_665 2_566 112.64(9)
Sr1 V1 O2 5_566 2_566 123.93(4)
Sr1 V1 O2 5_666 2_566 123.93(4)
O3 V1 O2 1_655 2_566 79.03(5)
O3 V1 O2 7 2_566 79.03(5)
O3 V1 O2 2_565 2_566 36.10(6)
O3 V1 O2 8_575 2_566 36.10(6)
O3 V1 O2 3_466 2_566 110.45(4)
O3 V1 O2 5_666 2_566 110.45(4)
O3 V1 O2 4_546 2_566 159.09(5)
O3 V1 O2 6_656 2_566 159.09(5)
O3 V1 O2 7_656 2_566 58.57(7)
O3 V1 O2 1_556 2_566 58.57(7)
V1 V1 O2 5_667 2_566 78.05(5)
V1 V1 O2 5_567 2_566 78.05(5)
O2 V1 V1 1_556 2_565 79.02(17)
O3 V1 V1 5_566 2_565 136.95(9)
O3 V1 V1 3_566 2_565 136.95(9)
O3 V1 V1 7_655 2_565 55.31(9)
O3 V1 V1 . 2_565 55.31(9)
V1 V1 V1 5_566 2_565 96.14(4)
V1 V1 V1 5_666 2_565 96.14(4)
V2 V1 V1 5_566 2_565 157.99(4)
Sr1 V1 V1 . 2_565 45.14(2)
O2 V1 V1 5_666 2_565 99.93(8)
O2 V1 V1 5_566 2_565 99.93(8)
V2 V1 V1 1_655 2_565 46.901(15)
V2 V1 V1 . 2_565 46.901(15)
O2 V1 V1 . 2_565 85.20(8)
Sr1 V1 V1 1_556 2_565 48.27(2)
O1 V1 V1 5_566 2_565 137.89(8)
O1 V1 V1 1_656 2_565 50.65(4)
O1 V1 V1 1_556 2_565 50.65(4)
O1 V1 V1 5_565 2_565 135.53(7)
O2 V1 V1 5_565 2_565 99.10(7)
O2 V1 V1 5_665 2_565 99.10(7)
Sr1 V1 V1 5_566 2_565 133.857(15)
Sr1 V1 V1 5_666 2_565 133.857(15)
O3 V1 V1 1_655 2_565 74.37(5)
O3 V1 V1 7 2_565 74.37(5)
O3 V1 V1 2_565 2_565 22.78(4)
O3 V1 V1 8_575 2_565 22.78(4)
O3 V1 V1 3_466 2_565 109.46(4)
O3 V1 V1 5_666 2_565 109.46(4)
O3 V1 V1 4_546 2_565 162.15(4)
O3 V1 V1 6_656 2_565 162.15(4)
O3 V1 V1 7_656 2_565 76.51(4)
O3 V1 V1 1_556 2_565 76.51(4)
V1 V1 V1 5_667 2_565 93.78(3)
V1 V1 V1 5_567 2_565 93.78(3)
O2 V1 V1 2_566 2_565 18.90(6)
O2 V1 V2 1_556 5_567 45.00(17)
O3 V1 V2 5_566 5_567 77.45(10)
O3 V1 V2 3_566 5_567 77.45(10)
O3 V1 V2 7_655 5_567 131.89(9)
O3 V1 V2 . 5_567 131.89(9)
V1 V1 V2 5_566 5_567 107.40(4)
V1 V1 V2 5_666 5_567 107.40(4)
V2 V1 V2 5_566 5_567 77.99(3)
Sr1 V1 V2 . 5_567 169.16(3)
O2 V1 V2 5_666 5_567 49.85(6)
O2 V1 V2 5_566 5_567 49.85(6)
V2 V1 V2 1_655 5_567 114.62(3)
V2 V1 V2 . 5_567 114.62(3)
O2 V1 V2 . 5_567 150.77(8)
Sr1 V1 V2 1_556 5_567 75.76(3)
O1 V1 V2 5_566 5_567 13.87(8)
O1 V1 V2 1_656 5_567 92.55(9)
O1 V1 V2 1_556 5_567 92.55(9)
O1 V1 V2 5_565 5_567 100.44(7)
O2 V1 V2 5_565 5_567 120.90(7)
O2 V1 V2 5_665 5_567 120.90(7)
Sr1 V1 V2 5_566 5_567 50.471(18)
Sr1 V1 V2 5_666 5_567 50.471(18)
O3 V1 V2 1_655 5_567 108.43(5)
O3 V1 V2 7 5_567 108.43(5)
O3 V1 V2 2_565 5_567 132.87(5)
O3 V1 V2 8_575 5_567 132.87(5)
O3 V1 V2 3_466 5_567 84.31(4)
O3 V1 V2 5_666 5_567 84.31(4)
O3 V1 V2 4_546 5_567 63.47(4)
O3 V1 V2 6_656 5_567 63.47(4)
O3 V1 V2 7_656 5_567 50.30(4)
O3 V1 V2 1_556 5_567 50.30(4)
V1 V1 V2 5_667 5_567 43.43(2)
V1 V1 V2 5_567 5_567 43.43(2)
O2 V1 V2 2_566 5_567 105.12(6)
V1 V1 V2 2_565 5_567 124.026(18)
O2 V1 O3 1_556 3_567 30.68(15)
O3 V1 O3 5_566 3_567 99.73(11)
O3 V1 O3 3_566 3_567 81.76(10)
O3 V1 O3 7_655 3_567 112.18(9)
O3 V1 O3 . 3_567 136.12(10)
V1 V1 O3 5_566 3_567 126.20(6)
V1 V1 O3 5_666 3_567 98.95(5)
V2 V1 O3 5_566 3_567 95.28(5)
Sr1 V1 O3 . 3_567 148.66(4)
O2 V1 O3 5_666 3_567 32.83(7)
O2 V1 O3 5_566 3_567 60.96(7)
V2 V1 O3 1_655 3_567 92.87(5)
V2 V1 O3 . 3_567 113.87(5)
O2 V1 O3 . 3_567 161.73(6)
Sr1 V1 O3 1_556 3_567 59.35(4)
O1 V1 O3 5_566 3_567 34.05(8)
O1 V1 O3 1_656 3_567 70.29(9)
O1 V1 O3 1_556 3_567 89.52(10)
O1 V1 O3 5_565 3_567 117.00(8)
O2 V1 O3 5_565 3_567 142.58(7)
O2 V1 O3 5_665 3_567 117.97(7)
Sr1 V1 O3 5_566 3_567 71.86(4)
Sr1 V1 O3 5_666 3_567 50.94(4)
O3 V1 O3 1_655 3_567 91.77(7)
O3 V1 O3 7 3_567 119.28(4)
O3 V1 O3 2_565 3_567 111.02(5)
O3 V1 O3 8_575 3_567 121.36(6)
O3 V1 O3 3_466 3_567 103.51(6)
O3 V1 O3 5_666 3_567 77.18(5)
O3 V1 O3 4_546 3_567 84.45(5)
O3 V1 O3 6_656 3_567 76.30(5)
O3 V1 O3 7_656 3_567 29.67(7)
O3 V1 O3 1_556 3_567 43.26(5)
V1 V1 O3 5_667 3_567 22.25(4)
V1 V1 O3 5_567 3_567 48.89(4)
O2 V1 O3 2_566 3_567 87.73(7)
V1 V1 O3 2_565 3_567 106.06(4)
V2 V1 O3 5_567 3_567 22.28(4)
O2 V1 O3 1_556 5_567 30.68(15)
O3 V1 O3 5_566 5_567 81.76(10)
O3 V1 O3 3_566 5_567 99.73(11)
O3 V1 O3 7_655 5_567 136.12(10)
O3 V1 O3 . 5_567 112.18(9)
V1 V1 O3 5_566 5_567 98.95(5)
V1 V1 O3 5_666 5_567 126.20(6)
V2 V1 O3 5_566 5_567 95.28(5)
Sr1 V1 O3 . 5_567 148.66(4)
O2 V1 O3 5_666 5_567 60.96(7)
O2 V1 O3 5_566 5_567 32.83(7)
V2 V1 O3 1_655 5_567 113.87(5)
V2 V1 O3 . 5_567 92.87(5)
O2 V1 O3 . 5_567 161.73(6)
Sr1 V1 O3 1_556 5_567 59.35(4)
O1 V1 O3 5_566 5_567 34.05(8)
O1 V1 O3 1_656 5_567 89.52(10)
O1 V1 O3 1_556 5_567 70.29(9)
O1 V1 O3 5_565 5_567 117.00(8)
O2 V1 O3 5_565 5_567 117.97(7)
O2 V1 O3 5_665 5_567 142.58(7)
Sr1 V1 O3 5_566 5_567 50.94(4)
Sr1 V1 O3 5_666 5_567 71.86(4)
O3 V1 O3 1_655 5_567 119.28(4)
O3 V1 O3 7 5_567 91.77(7)
O3 V1 O3 2_565 5_567 121.36(6)
O3 V1 O3 8_575 5_567 111.02(5)
O3 V1 O3 3_466 5_567 77.18(5)
O3 V1 O3 5_666 5_567 103.51(6)
O3 V1 O3 4_546 5_567 76.30(5)
O3 V1 O3 6_656 5_567 84.45(5)
O3 V1 O3 7_656 5_567 43.26(5)
O3 V1 O3 1_556 5_567 29.67(7)
V1 V1 O3 5_667 5_567 48.89(4)
V1 V1 O3 5_567 5_567 22.25(4)
O2 V1 O3 2_566 5_567 87.73(7)
V1 V1 O3 2_565 5_567 106.06(4)
V2 V1 O3 5_567 5_567 22.28(4)
O3 V1 O3 3_567 5_567 28.14(7)
O2 V1 O1 1_556 . 128.39(14)
O3 V1 O1 5_566 . 81.61(10)
O3 V1 O1 3_566 . 120.03(11)
O3 V1 O1 7_655 . 77.39(10)
O3 V1 O1 . . 21.75(10)
V1 V1 O1 5_566 . 44.48(4)
V1 V1 O1 5_666 . 100.79(7)
V2 V1 O1 5_566 . 99.54(5)
Sr1 V1 O1 . . 32.226(17)
O2 V1 O1 5_666 . 158.07(7)
O2 V1 O1 5_566 . 101.14(7)
V2 V1 O1 1_655 . 90.84(3)
V2 V1 O1 . . 44.03(6)
O2 V1 O1 . . 40.44(7)
Sr1 V1 O1 1_556 . 103.09(5)
O1 V1 O1 5_566 . 146.66(4)
O1 V1 O1 1_656 . 108.21(6)
O1 V1 O1 1_556 . 68.39(4)
O1 V1 O1 5_565 . 80.17(3)
O2 V1 O1 5_565 . 38.00(7)
O2 V1 O1 5_665 . 83.41(8)
Sr1 V1 O1 5_566 . 102.37(2)
Sr1 V1 O1 5_666 . 150.93(6)
O3 V1 O1 1_655 . 101.69(6)
O3 V1 O1 7 . 41.79(6)
O3 V1 O1 2_565 . 65.72(5)
O3 V1 O1 8_575 . 41.77(6)
O3 V1 O1 3_466 . 67.00(5)
O3 V1 O1 5_666 . 123.52(7)
O3 V1 O1 4_546 . 103.22(5)
O3 V1 O1 6_656 . 121.26(6)
O3 V1 O1 7_656 . 135.06(6)
O3 V1 O1 1_556 . 114.62(6)
V1 V1 O1 5_667 . 155.61(5)
V1 V1 O1 5_567 . 110.85(5)
O2 V1 O1 2_566 . 77.79(6)
V1 V1 O1 2_565 . 61.86(3)
V2 V1 O1 5_567 . 149.77(3)
O3 V1 O1 3_567 . 157.82(6)
O3 V1 O1 5_567 . 132.95(6)
O2 V1 O1 1_556 1_655 128.39(14)
O3 V1 O1 5_566 1_655 120.03(11)
O3 V1 O1 3_566 1_655 81.61(10)
O3 V1 O1 7_655 1_655 21.75(10)
O3 V1 O1 . 1_655 77.39(10)
V1 V1 O1 5_566 1_655 100.79(7)
V1 V1 O1 5_666 1_655 44.48(4)
V2 V1 O1 5_566 1_655 99.54(5)
Sr1 V1 O1 . 1_655 32.226(17)
O2 V1 O1 5_666 1_655 101.14(7)
O2 V1 O1 5_566 1_655 158.07(7)
V2 V1 O1 1_655 1_655 44.03(6)
V2 V1 O1 . 1_655 90.84(3)
O2 V1 O1 . 1_655 40.44(7)
Sr1 V1 O1 1_556 1_655 103.09(5)
O1 V1 O1 5_566 1_655 146.66(4)
O1 V1 O1 1_656 1_655 68.39(4)
O1 V1 O1 1_556 1_655 108.21(6)
O1 V1 O1 5_565 1_655 80.17(3)
O2 V1 O1 5_565 1_655 83.41(8)
O2 V1 O1 5_665 1_655 38.00(7)
Sr1 V1 O1 5_566 1_655 150.93(6)
Sr1 V1 O1 5_666 1_655 102.369(19)
O3 V1 O1 1_655 1_655 41.79(6)
O3 V1 O1 7 1_655 101.69(6)
O3 V1 O1 2_565 1_655 41.77(6)
O3 V1 O1 8_575 1_655 65.72(5)
O3 V1 O1 3_466 1_655 123.52(7)
O3 V1 O1 5_666 1_655 67.00(5)
O3 V1 O1 4_546 1_655 121.26(6)
O3 V1 O1 6_656 1_655 103.22(5)
O3 V1 O1 7_656 1_655 114.62(6)
O3 V1 O1 1_556 1_655 135.06(6)
V1 V1 O1 5_667 1_655 110.85(5)
V1 V1 O1 5_567 1_655 155.61(5)
O2 V1 O1 2_566 1_655 77.79(6)
V1 V1 O1 2_565 1_655 61.86(3)
V2 V1 O1 5_567 1_655 149.77(3)
O3 V1 O1 3_567 1_655 132.95(6)
O3 V1 O1 5_567 1_655 157.82(6)
O1 V1 O1 . 1_655 60.42(6)
O2 V1 V1 1_556 1_556 10.98(17)
O3 V1 V1 5_566 1_556 103.36(10)
O3 V1 V1 3_566 1_556 103.36(10)
O3 V1 V1 7_655 1_556 114.92(9)
O3 V1 V1 . 1_556 114.92(9)
V1 V1 V1 5_566 1_556 115.67(4)
V1 V1 V1 5_666 1_556 115.67(4)
V2 V1 V1 5_566 1_556 112.01(4)
Sr1 V1 V1 . 1_556 135.14(2)
O2 V1 V1 5_666 1_556 48.58(6)
O2 V1 V1 5_566 1_556 48.58(6)
V2 V1 V1 1_655 1_556 92.37(3)
V2 V1 V1 . 1_556 92.37(3)
O2 V1 V1 . 1_556 175.20(8)
Sr1 V1 V1 1_556 1_556 41.73(2)
O1 V1 V1 5_566 1_556 47.89(8)
O1 V1 V1 1_656 1_556 68.01(9)
O1 V1 V1 1_556 1_556 68.01(9)
O1 V1 V1 5_565 1_556 134.47(7)
O2 V1 V1 5_565 1_556 136.58(5)
O2 V1 V1 5_665 1_556 136.58(5)
Sr1 V1 V1 5_566 1_556 72.53(2)
Sr1 V1 V1 5_666 1_556 72.53(2)
O3 V1 V1 1_655 1_556 101.51(5)
O3 V1 V1 7 1_556 101.51(5)
O3 V1 V1 2_565 1_556 101.45(5)
O3 V1 V1 8_575 1_556 101.45(5)
O3 V1 V1 3_466 1_556 96.05(4)
O3 V1 V1 5_666 1_556 96.05(4)
O3 V1 V1 4_546 1_556 95.96(4)
O3 V1 V1 6_656 1_556 95.96(4)
O3 V1 V1 7_656 1_556 21.82(4)
O3 V1 V1 1_556 1_556 21.82(4)
V1 V1 V1 5_667 1_556 33.726(16)
V1 V1 V1 5_567 1_556 33.726(16)
O2 V1 V1 2_566 1_556 71.10(6)
V1 V1 V1 2_565 1_556 90.0
V2 V1 V1 5_567 1_556 34.026(18)
O3 V1 V1 3_567 1_556 21.61(4)
O3 V1 V1 5_567 1_556 21.61(4)
O1 V1 V1 . 1_556 136.40(5)
O1 V1 V1 1_655 1_556 136.40(5)
O2 V1 V1 1_556 1_554 169.02(17)
O3 V1 V1 5_566 1_554 76.64(10)
O3 V1 V1 3_566 1_554 76.64(10)
O3 V1 V1 7_655 1_554 65.08(9)
O3 V1 V1 . 1_554 65.08(9)
V1 V1 V1 5_566 1_554 64.33(4)
V1 V1 V1 5_666 1_554 64.33(4)
V2 V1 V1 5_566 1_554 67.99(4)
Sr1 V1 V1 . 1_554 44.86(2)
O2 V1 V1 5_666 1_554 131.42(6)
O2 V1 V1 5_566 1_554 131.42(6)
V2 V1 V1 1_655 1_554 87.63(3)
V2 V1 V1 . 1_554 87.63(3)
O2 V1 V1 . 1_554 4.80(8)
Sr1 V1 V1 1_556 1_554 138.27(2)
O1 V1 V1 5_566 1_554 132.11(8)
O1 V1 V1 1_656 1_554 111.99(9)
O1 V1 V1 1_556 1_554 111.99(9)
O1 V1 V1 5_565 1_554 45.53(7)
O2 V1 V1 5_565 1_554 43.42(5)
O2 V1 V1 5_665 1_554 43.42(5)
Sr1 V1 V1 5_566 1_554 107.47(2)
Sr1 V1 V1 5_666 1_554 107.47(2)
O3 V1 V1 1_655 1_554 78.49(5)
O3 V1 V1 7 1_554 78.49(5)
O3 V1 V1 2_565 1_554 78.55(5)
O3 V1 V1 8_575 1_554 78.55(5)
O3 V1 V1 3_466 1_554 83.95(4)
O3 V1 V1 5_666 1_554 83.95(4)
O3 V1 V1 4_546 1_554 84.04(4)
O3 V1 V1 6_656 1_554 84.04(4)
O3 V1 V1 7_656 1_554 158.18(4)
O3 V1 V1 1_556 1_554 158.18(4)
V1 V1 V1 5_667 1_554 146.274(16)
V1 V1 V1 5_567 1_554 146.274(16)
O2 V1 V1 2_566 1_554 108.90(6)
V1 V1 V1 2_565 1_554 90.0
V2 V1 V1 5_567 1_554 145.974(18)
O3 V1 V1 3_567 1_554 158.39(4)
O3 V1 V1 5_567 1_554 158.39(4)
O1 V1 V1 . 1_554 43.60(5)
O1 V1 V1 1_655 1_554 43.60(5)
V1 V1 V1 1_556 1_554 180.0
O2 V1 V1 1_556 1_455 90.0
O3 V1 V1 5_566 1_455 50.04(9)
O3 V1 V1 3_566 1_455 129.96(9)
O3 V1 V1 7_655 1_455 134.91(9)
O3 V1 V1 . 1_455 45.09(9)
V1 V1 V1 5_566 1_455 26.50(4)
V1 V1 V1 5_666 1_455 153.50(4)
V2 V1 V1 5_566 1_455 90.0
Sr1 V1 V1 . 1_455 90.0
O2 V1 V1 5_666 1_455 136.86(6)
O2 V1 V1 5_566 1_455 43.14(6)
V2 V1 V1 1_655 1_455 136.803(15)
V2 V1 V1 . 1_455 43.197(15)
O2 V1 V1 . 1_455 90.0
Sr1 V1 V1 1_556 1_455 90.0
O1 V1 V1 5_566 1_455 90.0
O1 V1 V1 1_656 1_455 132.57(4)
O1 V1 V1 1_556 1_455 47.43(4)
O1 V1 V1 5_565 1_455 90.0
O2 V1 V1 5_565 1_455 48.02(5)
O2 V1 V1 5_665 1_455 131.98(5)
Sr1 V1 V1 5_566 1_455 49.033(13)
Sr1 V1 V1 5_666 1_455 130.967(13)
O3 V1 V1 1_655 1_455 160.41(5)
O3 V1 V1 7 1_455 19.59(5)
O3 V1 V1 2_565 1_455 109.42(4)
O3 V1 V1 8_575 1_455 70.58(4)
O3 V1 V1 3_466 1_455 20.45(4)
O3 V1 V1 5_666 1_455 159.55(4)
O3 V1 V1 4_546 1_455 73.24(4)
O3 V1 V1 6_656 1_455 106.76(4)
O3 V1 V1 7_656 1_455 106.82(4)
O3 V1 V1 1_556 1_455 73.18(4)
V1 V1 V1 5_667 1_455 123.456(16)
V1 V1 V1 5_567 1_455 56.544(16)
O2 V1 V1 2_566 1_455 90.0
V1 V1 V1 2_565 1_455 90.0
V2 V1 V1 5_567 1_455 90.0
O3 V1 V1 3_567 1_455 104.07(3)
O3 V1 V1 5_567 1_455 75.93(3)
O1 V1 V1 . 1_455 59.79(3)
O1 V1 V1 1_655 1_455 120.21(3)
V1 V1 V1 1_556 1_455 90.0
V1 V1 V1 1_554 1_455 90.0
O2 V1 V1 1_556 1_655 90.0
O3 V1 V1 5_566 1_655 129.96(9)
O3 V1 V1 3_566 1_655 50.04(9)
O3 V1 V1 7_655 1_655 45.09(9)
O3 V1 V1 . 1_655 134.91(9)
V1 V1 V1 5_566 1_655 153.50(4)
V1 V1 V1 5_666 1_655 26.50(4)
V2 V1 V1 5_566 1_655 90.0
Sr1 V1 V1 . 1_655 90.0
O2 V1 V1 5_666 1_655 43.14(6)
O2 V1 V1 5_566 1_655 136.86(6)
V2 V1 V1 1_655 1_655 43.197(15)
V2 V1 V1 . 1_655 136.803(15)
O2 V1 V1 . 1_655 90.0
Sr1 V1 V1 1_556 1_655 90.0
O1 V1 V1 5_566 1_655 90.0
O1 V1 V1 1_656 1_655 47.43(4)
O1 V1 V1 1_556 1_655 132.57(4)
O1 V1 V1 5_565 1_655 90.0
O2 V1 V1 5_565 1_655 131.98(5)
O2 V1 V1 5_665 1_655 48.02(5)
Sr1 V1 V1 5_566 1_655 130.967(13)
Sr1 V1 V1 5_666 1_655 49.033(13)
O3 V1 V1 1_655 1_655 19.59(5)
O3 V1 V1 7 1_655 160.41(5)
O3 V1 V1 2_565 1_655 70.58(4)
O3 V1 V1 8_575 1_655 109.42(4)
O3 V1 V1 3_466 1_655 159.55(4)
O3 V1 V1 5_666 1_655 20.45(4)
O3 V1 V1 4_546 1_655 106.76(4)
O3 V1 V1 6_656 1_655 73.24(4)
O3 V1 V1 7_656 1_655 73.18(4)
O3 V1 V1 1_556 1_655 106.82(4)
V1 V1 V1 5_667 1_655 56.544(16)
V1 V1 V1 5_567 1_655 123.456(16)
O2 V1 V1 2_566 1_655 90.0
V1 V1 V1 2_565 1_655 90.0
V2 V1 V1 5_567 1_655 90.0
O3 V1 V1 3_567 1_655 75.93(3)
O3 V1 V1 5_567 1_655 104.07(3)
O1 V1 V1 . 1_655 120.21(3)
O1 V1 V1 1_655 1_655 59.79(3)
V1 V1 V1 1_556 1_655 90.0
V1 V1 V1 1_554 1_655 90.0
V1 V1 V1 1_455 1_655 180.0
O2 V1 O2 1_556 1_656 72.96(5)
O3 V1 O2 5_566 1_656 136.17(11)
O3 V1 O2 3_566 1_656 59.55(10)
O3 V1 O2 7_655 1_656 54.16(10)
O3 V1 O2 . 1_656 139.86(11)
V1 V1 O2 5_566 1_656 170.49(7)
V1 V1 O2 5_666 1_656 43.53(6)
V2 V1 O2 5_566 1_656 99.18(5)
Sr1 V1 O2 . 1_656 99.47(5)
O2 V1 O2 5_666 1_656 28.55(10)
O2 V1 O2 5_566 1_656 121.13(3)
V2 V1 O2 1_655 1_656 43.68(5)
V2 V1 O2 . 1_656 132.12(6)
O2 V1 O2 . 1_656 106.38(5)
Sr1 V1 O2 1_556 1_656 75.41(5)
O1 V1 O2 5_566 1_656 81.28(5)
O1 V1 O2 1_656 1_656 37.82(5)
O1 V1 O2 1_556 1_656 120.24(8)
O1 V1 O2 5_565 1_656 103.97(5)
O2 V1 O2 5_565 1_656 149.02(2)
O2 V1 O2 5_665 1_656 65.06(10)
Sr1 V1 O2 5_566 1_656 125.39(5)
Sr1 V1 O2 5_666 1_656 47.58(5)
O3 V1 O2 1_655 1_656 30.86(6)
O3 V1 O2 7 1_656 160.58(7)
O3 V1 O2 2_565 1_656 71.80(6)
O3 V1 O2 8_575 1_656 108.88(7)
O3 V1 O2 3_466 1_656 160.86(7)
O3 V1 O2 5_666 1_656 32.12(6)
O3 V1 O2 4_546 1_656 111.02(7)
O3 V1 O2 6_656 1_656 78.89(7)
O3 V1 O2 7_656 1_656 56.16(6)
O3 V1 O2 1_556 1_656 89.80(6)
V1 V1 O2 5_667 1_656 40.29(5)
V1 V1 O2 5_567 1_656 106.94(5)
O2 V1 O2 2_566 1_656 81.60(6)
V1 V1 O2 2_565 1_656 86.80(5)
V2 V1 O2 5_567 1_656 78.04(5)
O3 V1 O2 3_567 1_656 61.02(6)
O3 V1 O2 5_567 1_656 88.87(6)
O1 V1 O2 . 1_656 131.54(5)
O1 V1 O2 1_655 1_656 72.60(6)
V1 V1 O2 1_556 1_656 73.28(5)
V1 V1 O2 1_554 1_656 106.72(5)
V1 V1 O2 1_455 1_656 162.96(5)
V1 V1 O2 1_655 1_656 17.04(5)
O2 V1 O2 1_556 1_456 72.96(5)
O3 V1 O2 5_566 1_456 59.55(10)
O3 V1 O2 3_566 1_456 136.17(11)
O3 V1 O2 7_655 1_456 139.86(11)
O3 V1 O2 . 1_456 54.16(10)
V1 V1 O2 5_566 1_456 43.53(6)
V1 V1 O2 5_666 1_456 170.49(7)
V2 V1 O2 5_566 1_456 99.18(5)
Sr1 V1 O2 . 1_456 99.47(5)
O2 V1 O2 5_666 1_456 121.13(3)
O2 V1 O2 5_566 1_456 28.55(10)
V2 V1 O2 1_655 1_456 132.12(6)
V2 V1 O2 . 1_456 43.68(5)
O2 V1 O2 . 1_456 106.38(5)
Sr1 V1 O2 1_556 1_456 75.41(5)
O1 V1 O2 5_566 1_456 81.28(5)
O1 V1 O2 1_656 1_456 120.24(8)
O1 V1 O2 1_556 1_456 37.82(5)
O1 V1 O2 5_565 1_456 103.97(5)
O2 V1 O2 5_565 1_456 65.06(10)
O2 V1 O2 5_665 1_456 149.02(2)
Sr1 V1 O2 5_566 1_456 47.58(5)
Sr1 V1 O2 5_666 1_456 125.39(5)
O3 V1 O2 1_655 1_456 160.58(7)
O3 V1 O2 7 1_456 30.86(6)
O3 V1 O2 2_565 1_456 108.88(7)
O3 V1 O2 8_575 1_456 71.80(6)
O3 V1 O2 3_466 1_456 32.12(6)
O3 V1 O2 5_666 1_456 160.86(7)
O3 V1 O2 4_546 1_456 78.89(7)
O3 V1 O2 6_656 1_456 111.02(7)
O3 V1 O2 7_656 1_456 89.80(6)
O3 V1 O2 1_556 1_456 56.16(6)
V1 V1 O2 5_667 1_456 106.94(5)
V1 V1 O2 5_567 1_456 40.29(5)
O2 V1 O2 2_566 1_456 81.60(6)
V1 V1 O2 2_565 1_456 86.80(5)
V2 V1 O2 5_567 1_456 78.04(5)
O3 V1 O2 3_567 1_456 88.87(6)
O3 V1 O2 5_567 1_456 61.02(6)
O1 V1 O2 . 1_456 72.60(6)
O1 V1 O2 1_655 1_456 131.54(5)
V1 V1 O2 1_556 1_456 73.28(5)
V1 V1 O2 1_554 1_456 106.72(5)
V1 V1 O2 1_455 1_456 17.04(5)
V1 V1 O2 1_655 1_456 162.96(5)
O2 V1 O2 1_656 1_456 145.91(10)
O2 V1 O3 1_556 8_675 90.83(13)
O3 V1 O3 5_566 8_675 157.67(7)
O3 V1 O3 3_566 8_675 91.12(10)
O3 V1 O3 7_655 8_675 17.20(8)
O3 V1 O3 . 8_675 92.30(8)
V1 V1 O3 5_566 8_675 129.82(6)
V1 V1 O3 5_666 8_675 51.59(5)
V2 V1 O3 5_566 8_675 125.94(4)
Sr1 V1 O3 . 8_675 53.49(3)
O2 V1 O3 5_666 8_675 72.78(7)
O2 V1 O3 5_566 8_675 137.11(9)
V2 V1 O3 1_655 8_675 6.37(4)
V2 V1 O3 . 8_675 91.94(4)
O2 V1 O3 . 8_675 78.07(6)
Sr1 V1 O3 1_556 8_675 69.50(4)
O1 V1 O3 5_566 8_675 127.92(5)
O1 V1 O3 1_656 8_675 30.61(10)
O1 V1 O3 1_556 8_675 95.34(4)
O1 V1 O3 5_565 8_675 112.97(6)
O2 V1 O3 5_565 8_675 118.21(7)
O2 V1 O3 5_665 8_675 61.95(7)
Sr1 V1 O3 5_566 8_675 170.90(4)
Sr1 V1 O3 5_666 8_675 93.62(4)
O3 V1 O3 1_655 8_675 28.27(7)
O3 V1 O3 7 8_675 116.58(5)
O3 V1 O3 2_565 8_675 25.40(6)
O3 V1 O3 8_575 8_675 64.24(4)
O3 V1 O3 3_466 8_675 151.13(7)
O3 V1 O3 5_666 8_675 63.57(2)
O3 V1 O3 4_546 8_675 147.98(3)
O3 V1 O3 6_656 8_675 116.19(7)
O3 V1 O3 7_656 8_675 76.86(4)
O3 V1 O3 1_556 8_675 100.42(4)
V1 V1 O3 5_667 8_675 77.36(4)
V1 V1 O3 5_567 8_675 123.95(5)
O2 V1 O3 2_566 8_675 52.58(4)
V1 V1 O3 2_565 8_675 46.10(3)
V2 V1 O3 5_567 8_675 120.78(4)
O3 V1 O3 3_567 8_675 99.16(5)
O3 V1 O3 5_567 8_675 120.13(4)
O1 V1 O3 . 8_675 85.39(4)
O1 V1 O3 1_655 8_675 37.83(6)
V1 V1 O3 1_556 8_675 98.58(3)
V1 V1 O3 1_554 8_675 81.42(3)
V1 V1 O3 1_455 8_675 134.82(3)
V1 V1 O3 1_655 8_675 45.18(3)
O2 V1 O3 1_656 8_675 47.96(6)
O2 V1 O3 1_456 8_675 132.70(6)
O2 V1 O3 1_556 2_465 90.83(13)
O3 V1 O3 5_566 2_465 91.12(10)
O3 V1 O3 3_566 2_465 157.67(7)
O3 V1 O3 7_655 2_465 92.30(8)
O3 V1 O3 . 2_465 17.20(8)
V1 V1 O3 5_566 2_465 51.59(5)
V1 V1 O3 5_666 2_465 129.82(6)
V2 V1 O3 5_566 2_465 125.94(4)
Sr1 V1 O3 . 2_465 53.49(3)
O2 V1 O3 5_666 2_465 137.11(9)
O2 V1 O3 5_566 2_465 72.78(7)
V2 V1 O3 1_655 2_465 91.94(4)
V2 V1 O3 . 2_465 6.37(4)
O2 V1 O3 . 2_465 78.07(6)
Sr1 V1 O3 1_556 2_465 69.50(4)
O1 V1 O3 5_566 2_465 127.92(5)
O1 V1 O3 1_656 2_465 95.34(4)
O1 V1 O3 1_556 2_465 30.61(10)
O1 V1 O3 5_565 2_465 112.97(6)
O2 V1 O3 5_565 2_465 61.95(7)
O2 V1 O3 5_665 2_465 118.21(7)
Sr1 V1 O3 5_566 2_465 93.62(4)
Sr1 V1 O3 5_666 2_465 170.90(4)
O3 V1 O3 1_655 2_465 116.58(5)
O3 V1 O3 7 2_465 28.27(7)
O3 V1 O3 2_565 2_465 64.24(4)
O3 V1 O3 8_575 2_465 25.40(6)
O3 V1 O3 3_466 2_465 63.57(2)
O3 V1 O3 5_666 2_465 151.13(7)
O3 V1 O3 4_546 2_465 116.19(7)
O3 V1 O3 6_656 2_465 147.98(3)
O3 V1 O3 7_656 2_465 100.42(4)
O3 V1 O3 1_556 2_465 76.86(4)
V1 V1 O3 5_667 2_465 123.95(5)
V1 V1 O3 5_567 2_465 77.36(4)
O2 V1 O3 2_566 2_465 52.58(4)
V1 V1 O3 2_565 2_465 46.10(3)
V2 V1 O3 5_567 2_465 120.78(4)
O3 V1 O3 3_567 2_465 120.13(4)
O3 V1 O3 5_567 2_465 99.16(5)
O1 V1 O3 . 2_465 37.83(6)
O1 V1 O3 1_655 2_465 85.39(4)
V1 V1 O3 1_556 2_465 98.58(3)
V1 V1 O3 1_554 2_465 81.42(3)
V1 V1 O3 1_455 2_465 45.18(3)
V1 V1 O3 1_655 2_465 134.82(3)
O2 V1 O3 1_656 2_465 132.70(6)
O2 V1 O3 1_456 2_465 47.96(6)
O3 V1 O3 8_675 2_465 89.64(7)
O1 V2 O3 1_556 7 110.04(10)
O1 V2 O3 1_556 2_465 110.04(10)
O3 V2 O3 7 2_465 87.22(19)
O1 V2 O3 1_556 8_575 110.04(10)
O3 V2 O3 7 8_575 139.91(19)
O3 V2 O3 2_465 8_575 79.25(18)
O1 V2 O3 1_556 . 110.04(10)
O3 V2 O3 7 . 79.25(18)
O3 V2 O3 2_465 . 139.91(19)
O3 V2 O3 8_575 . 87.22(19)
O1 V2 V1 1_556 5_566 112.01(4)
O3 V2 V1 7 5_566 39.83(9)
O3 V2 V1 2_465 5_566 120.73(10)
O3 V2 V1 8_575 5_566 120.73(10)
O3 V2 V1 . 5_566 39.83(9)
O1 V2 V1 1_556 6_566 112.01(4)
O3 V2 V1 7 6_566 120.73(10)
O3 V2 V1 2_465 6_566 39.83(9)
O3 V2 V1 8_575 6_566 39.83(9)
O3 V2 V1 . 6_566 120.73(10)
V1 V2 V1 5_566 6_566 135.97(7)
O1 V2 Sr1 1_556 1_455 131.51(2)
O3 V2 Sr1 7 1_455 45.19(9)
O3 V2 Sr1 2_465 1_455 45.19(9)
O3 V2 Sr1 8_575 1_455 104.50(10)
O3 V2 Sr1 . 1_455 104.50(10)
V1 V2 Sr1 5_566 1_455 75.61(3)
V1 V2 Sr1 6_566 1_455 75.61(3)
O1 V2 Sr1 1_556 . 131.51(2)
O3 V2 Sr1 7 . 104.50(10)
O3 V2 Sr1 2_465 . 104.50(10)
O3 V2 Sr1 8_575 . 45.19(9)
O3 V2 Sr1 . . 45.19(9)
V1 V2 Sr1 5_566 . 75.61(3)
V1 V2 Sr1 6_566 . 75.61(3)
Sr1 V2 Sr1 1_455 . 96.98(5)
O1 V2 V1 1_556 2_565 87.63(3)
O3 V2 V1 7 2_565 161.88(11)
O3 V2 V1 2_465 2_565 90.45(9)
O3 V2 V1 8_575 2_565 22.77(9)
O3 V2 V1 . 2_565 91.17(9)
V1 V2 V1 5_566 2_565 130.46(2)
V1 V2 V1 6_566 2_565 51.83(2)
Sr1 V2 V1 1_455 2_565 124.98(4)
Sr1 V2 V1 . 2_565 58.77(2)
O1 V2 V1 1_556 1_455 87.63(3)
O3 V2 V1 7 1_455 22.77(9)
O3 V2 V1 2_465 1_455 91.17(9)
O3 V2 V1 8_575 1_455 161.88(11)
O3 V2 V1 . 1_455 90.45(9)
V1 V2 V1 5_566 1_455 51.83(2)
V1 V2 V1 6_566 1_455 130.46(2)
Sr1 V2 V1 1_455 1_455 58.77(2)
Sr1 V2 V1 . 1_455 124.98(4)
V1 V2 V1 2_565 1_455 175.27(6)
O1 V2 V1 1_556 2_465 87.63(3)
O3 V2 V1 7 2_465 91.17(9)
O3 V2 V1 2_465 2_465 22.77(9)
O3 V2 V1 8_575 2_465 90.45(9)
O3 V2 V1 . 2_465 161.88(11)
V1 V2 V1 5_566 2_465 130.46(2)
V1 V2 V1 6_566 2_465 51.83(2)
Sr1 V2 V1 1_455 2_465 58.77(2)
Sr1 V2 V1 . 2_465 124.98(4)
V1 V2 V1 2_565 2_465 93.61(3)
V1 V2 V1 1_455 2_465 86.20(3)
O1 V2 V1 1_556 . 87.63(3)
O3 V2 V1 7 . 90.45(9)
O3 V2 V1 2_465 . 161.88(11)
O3 V2 V1 8_575 . 91.17(9)
O3 V2 V1 . . 22.77(9)
V1 V2 V1 5_566 . 51.83(2)
V1 V2 V1 6_566 . 130.46(2)
Sr1 V2 V1 1_455 . 124.98(4)
Sr1 V2 V1 . . 58.77(2)
V1 V2 V1 2_565 . 86.20(3)
V1 V2 V1 1_455 . 93.61(3)
V1 V2 V1 2_465 . 175.27(6)
O1 V2 O1 1_556 . 180.0
O3 V2 O1 7 . 69.96(10)
O3 V2 O1 2_465 . 69.96(10)
O3 V2 O1 8_575 . 69.96(10)
O3 V2 O1 . . 69.96(10)
V1 V2 O1 5_566 . 67.99(4)
V1 V2 O1 6_566 . 67.99(4)
Sr1 V2 O1 1_455 . 48.49(2)
Sr1 V2 O1 . . 48.49(2)
V1 V2 O1 2_565 . 92.37(3)
V1 V2 O1 1_455 . 92.37(3)
V1 V2 O1 2_465 . 92.37(3)
V1 V2 O1 . . 92.37(3)
O1 V2 O2 1_556 2_566 63.02(7)
O3 V2 O2 7 2_566 169.99(13)
O3 V2 O2 2_465 2_566 101.83(11)
O3 V2 O2 8_575 2_566 47.64(11)
O3 V2 O2 . 2_566 96.09(10)
V1 V2 O2 5_566 2_566 133.96(5)
V1 V2 O2 6_566 2_566 69.27(7)
Sr1 V2 O2 1_455 2_566 144.75(7)
Sr1 V2 O2 . 2_566 77.57(6)
V1 V2 O2 2_565 2_566 24.88(7)
V1 V2 O2 1_455 2_566 150.43(9)
V1 V2 O2 2_465 2_566 95.58(6)
V1 V2 O2 . 2_566 82.26(6)
O1 V2 O2 . 2_566 116.98(7)
O1 V2 O2 1_556 2_466 63.02(7)
O3 V2 O2 7 2_466 96.09(10)
O3 V2 O2 2_465 2_466 47.64(11)
O3 V2 O2 8_575 2_466 101.83(11)
O3 V2 O2 . 2_466 169.99(13)
V1 V2 O2 5_566 2_466 133.96(5)
V1 V2 O2 6_566 2_466 69.27(7)
Sr1 V2 O2 1_455 2_466 77.57(6)
Sr1 V2 O2 . 2_466 144.75(7)
V1 V2 O2 2_565 2_466 95.58(6)
V1 V2 O2 1_455 2_466 82.26(6)
V1 V2 O2 2_465 2_466 24.88(7)
V1 V2 O2 . 2_466 150.43(9)
O1 V2 O2 . 2_466 116.98(7)
O2 V2 O2 2_566 2_466 87.09(10)
O1 V2 O2 1_556 1_456 63.02(7)
O3 V2 O2 7 1_456 47.64(11)
O3 V2 O2 2_465 1_456 96.09(10)
O3 V2 O2 8_575 1_456 169.99(13)
O3 V2 O2 . 1_456 101.83(11)
V1 V2 O2 5_566 1_456 69.27(7)
V1 V2 O2 6_566 1_456 133.96(5)
Sr1 V2 O2 1_455 1_456 77.57(6)
Sr1 V2 O2 . 1_456 144.75(7)
V1 V2 O2 2_565 1_456 150.43(9)
V1 V2 O2 1_455 1_456 24.88(7)
V1 V2 O2 2_465 1_456 82.26(6)
V1 V2 O2 . 1_456 95.58(6)
O1 V2 O2 . 1_456 116.98(7)
O2 V2 O2 2_566 1_456 126.04(15)
O2 V2 O2 2_466 1_456 68.84(13)
O1 V2 O2 1_556 1_556 63.02(7)
O3 V2 O2 7 1_556 101.83(11)
O3 V2 O2 2_465 1_556 169.99(13)
O3 V2 O2 8_575 1_556 96.09(10)
O3 V2 O2 . 1_556 47.64(11)
V1 V2 O2 5_566 1_556 69.27(7)
V1 V2 O2 6_566 1_556 133.96(5)
Sr1 V2 O2 1_455 1_556 144.75(7)
Sr1 V2 O2 . 1_556 77.57(6)
V1 V2 O2 2_565 1_556 82.26(6)
V1 V2 O2 1_455 1_556 95.58(6)
V1 V2 O2 2_465 1_556 150.43(9)
V1 V2 O2 . 1_556 24.88(7)
O1 V2 O2 . 1_556 116.98(7)
O2 V2 O2 2_566 1_556 68.84(13)
O2 V2 O2 2_466 1_556 126.04(15)
O2 V2 O2 1_456 1_556 87.09(10)
O1 V2 Sr1 1_556 1_556 42.081(19)
O3 V2 Sr1 7 1_556 132.99(10)
O3 V2 Sr1 2_465 1_556 132.99(10)
O3 V2 Sr1 8_575 1_556 80.04(9)
O3 V2 Sr1 . 1_556 80.04(9)
V1 V2 Sr1 5_566 1_556 106.15(2)
V1 V2 Sr1 6_566 1_556 106.15(2)
Sr1 V2 Sr1 1_455 1_556 173.59(4)
Sr1 V2 Sr1 . 1_556 89.431(14)
V1 V2 Sr1 2_565 1_556 58.72(2)
V1 V2 Sr1 1_455 1_556 117.25(4)
V1 V2 Sr1 2_465 1_556 117.25(4)
V1 V2 Sr1 . 1_556 58.72(2)
O1 V2 Sr1 . 1_556 137.919(19)
O2 V2 Sr1 2_566 1_556 37.02(7)
O2 V2 Sr1 2_466 1_556 97.18(7)
O2 V2 Sr1 1_456 1_556 97.18(7)
O2 V2 Sr1 1_556 1_556 37.02(7)
O1 V2 Sr1 1_556 1_456 42.081(19)
O3 V2 Sr1 7 1_456 80.04(9)
O3 V2 Sr1 2_465 1_456 80.04(9)
O3 V2 Sr1 8_575 1_456 132.99(10)
O3 V2 Sr1 . 1_456 132.99(10)
V1 V2 Sr1 5_566 1_456 106.15(2)
V1 V2 Sr1 6_566 1_456 106.15(2)
Sr1 V2 Sr1 1_455 1_456 89.431(14)
Sr1 V2 Sr1 . 1_456 173.59(4)
V1 V2 Sr1 2_565 1_456 117.25(4)
V1 V2 Sr1 1_455 1_456 58.72(2)
V1 V2 Sr1 2_465 1_456 58.72(2)
V1 V2 Sr1 . 1_456 117.25(4)
O1 V2 Sr1 . 1_456 137.919(19)
O2 V2 Sr1 2_566 1_456 97.18(7)
O2 V2 Sr1 2_466 1_456 37.02(7)
O2 V2 Sr1 1_456 1_456 37.02(7)
O2 V2 Sr1 1_556 1_456 97.18(7)
Sr1 V2 Sr1 1_556 1_456 84.16(4)
O1 V2 O2 1_556 6_566 50.62(7)
O3 V2 O2 7 6_566 138.64(9)
O3 V2 O2 2_465 6_566 71.60(11)
O3 V2 O2 8_575 6_566 71.60(11)
O3 V2 O2 . 6_566 138.64(9)
V1 V2 O2 5_566 6_566 162.63(8)
V1 V2 O2 6_566 6_566 61.40(7)
Sr1 V2 O2 1_455 6_566 114.87(4)
Sr1 V2 O2 . 6_566 114.87(4)
V1 V2 O2 2_565 6_566 56.34(4)
V1 V2 O2 1_455 6_566 120.13(5)
V1 V2 O2 2_465 6_566 56.34(4)
V1 V2 O2 . 6_566 120.13(5)
O1 V2 O2 . 6_566 129.38(7)
O2 V2 O2 2_566 6_566 43.55(5)
O2 V2 O2 2_466 6_566 43.55(5)
O2 V2 O2 1_456 6_566 98.57(4)
O2 V2 O2 1_556 6_566 98.57(4)
Sr1 V2 O2 1_556 6_566 61.91(5)
Sr1 V2 O2 1_456 6_566 61.91(5)
O1 V2 O2 1_556 5_566 50.62(7)
O3 V2 O2 7 5_566 71.60(11)
O3 V2 O2 2_465 5_566 138.64(9)
O3 V2 O2 8_575 5_566 138.64(9)
O3 V2 O2 . 5_566 71.60(11)
V1 V2 O2 5_566 5_566 61.40(7)
V1 V2 O2 6_566 5_566 162.63(8)
Sr1 V2 O2 1_455 5_566 114.87(4)
Sr1 V2 O2 . 5_566 114.87(4)
V1 V2 O2 2_565 5_566 120.13(5)
V1 V2 O2 1_455 5_566 56.34(4)
V1 V2 O2 2_465 5_566 120.13(5)
V1 V2 O2 . 5_566 56.34(4)
O1 V2 O2 . 5_566 129.38(7)
O2 V2 O2 2_566 5_566 98.57(4)
O2 V2 O2 2_466 5_566 98.57(4)
O2 V2 O2 1_456 5_566 43.55(5)
O2 V2 O2 1_556 5_566 43.55(5)
Sr1 V2 O2 1_556 5_566 61.91(5)
Sr1 V2 O2 1_456 5_566 61.91(5)
O2 V2 O2 6_566 5_566 101.24(14)
O1 V2 O2 1_556 5_565 131.25(7)
O3 V2 O2 7 5_565 41.88(9)
O3 V2 O2 2_465 5_565 107.01(11)
O3 V2 O2 8_575 5_565 107.01(11)
O3 V2 O2 . 5_565 41.88(9)
V1 V2 O2 5_566 5_565 19.24(7)
V1 V2 O2 6_566 5_565 116.73(8)
Sr1 V2 O2 1_455 5_565 64.09(4)
Sr1 V2 O2 . 5_565 64.09(4)
V1 V2 O2 2_565 5_565 122.75(5)
V1 V2 O2 1_455 5_565 60.89(4)
V1 V2 O2 2_465 5_565 122.75(5)
V1 V2 O2 . 5_565 60.89(4)
O1 V2 O2 . 5_565 48.75(7)
O2 V2 O2 2_566 5_565 136.40(5)
O2 V2 O2 2_466 5_565 136.40(5)
O2 V2 O2 1_456 5_565 82.77(9)
O2 V2 O2 1_556 5_565 82.77(9)
Sr1 V2 O2 1_556 5_565 119.30(4)
Sr1 V2 O2 1_456 5_565 119.30(4)
O2 V2 O2 6_566 5_565 178.13(11)
O2 V2 O2 5_566 5_565 80.63(9)
O1 V2 O2 1_556 6_565 131.25(7)
O3 V2 O2 7 6_565 107.01(11)
O3 V2 O2 2_465 6_565 41.88(9)
O3 V2 O2 8_575 6_565 41.88(9)
O3 V2 O2 . 6_565 107.01(11)
V1 V2 O2 5_566 6_565 116.73(8)
V1 V2 O2 6_566 6_565 19.24(7)
Sr1 V2 O2 1_455 6_565 64.09(4)
Sr1 V2 O2 . 6_565 64.09(4)
V1 V2 O2 2_565 6_565 60.89(4)
V1 V2 O2 1_455 6_565 122.75(5)
V1 V2 O2 2_465 6_565 60.89(4)
V1 V2 O2 . 6_565 122.75(5)
O1 V2 O2 . 6_565 48.75(7)
O2 V2 O2 2_566 6_565 82.77(9)
O2 V2 O2 2_466 6_565 82.77(9)
O2 V2 O2 1_456 6_565 136.40(5)
O2 V2 O2 1_556 6_565 136.40(5)
Sr1 V2 O2 1_556 6_565 119.30(4)
Sr1 V2 O2 1_456 6_565 119.30(4)
O2 V2 O2 6_566 6_565 80.63(9)
O2 V2 O2 5_566 6_565 178.13(10)
O2 V2 O2 5_565 6_565 97.50(13)
O1 V2 O3 1_556 4_556 94.18(5)
O3 V2 O3 7 4_556 146.70(11)
O3 V2 O3 2_465 4_556 62.54(6)
O3 V2 O3 8_575 4_556 27.65(13)
O3 V2 O3 . 4_556 114.27(6)
V1 V2 O3 5_566 4_556 147.59(6)
V1 V2 O3 6_566 4_556 25.98(5)
Sr1 V2 O3 1_455 4_556 101.59(5)
Sr1 V2 O3 . 4_556 72.68(5)
V1 V2 O3 2_565 4_556 28.11(4)
V1 V2 O3 1_455 4_556 152.63(5)
V1 V2 O3 2_465 4_556 66.63(5)
V1 V2 O3 . 4_556 113.74(5)
O1 V2 O3 . 4_556 85.82(5)
O2 V2 O3 2_566 4_556 43.31(8)
O2 V2 O3 2_466 4_556 74.40(8)
O2 V2 O3 1_456 4_556 142.55(9)
O2 V2 O3 1_556 4_556 109.58(7)
Sr1 V2 O3 1_556 4_556 80.27(5)
Sr1 V2 O3 1_456 4_556 106.10(5)
O2 V2 O3 6_566 4_556 47.13(8)
O2 V2 O3 5_566 4_556 140.62(8)
O2 V2 O3 5_565 4_556 131.20(8)
O2 V2 O3 6_565 4_556 40.98(7)
O1 V2 O3 1_556 3_466 94.18(5)
O3 V2 O3 7 3_466 27.65(13)
O3 V2 O3 2_465 3_466 114.27(6)
O3 V2 O3 8_575 3_466 146.70(11)
O3 V2 O3 . 3_466 62.54(6)
V1 V2 O3 5_566 3_466 25.98(5)
V1 V2 O3 6_566 3_466 147.59(6)
Sr1 V2 O3 1_455 3_466 72.68(5)
Sr1 V2 O3 . 3_466 101.59(5)
V1 V2 O3 2_565 3_466 152.63(5)
V1 V2 O3 1_455 3_466 28.11(4)
V1 V2 O3 2_465 3_466 113.74(5)
V1 V2 O3 . 3_466 66.63(5)
O1 V2 O3 . 3_466 85.82(5)
O2 V2 O3 2_566 3_466 142.55(9)
O2 V2 O3 2_466 3_466 109.58(7)
O2 V2 O3 1_456 3_466 43.31(8)
O2 V2 O3 1_556 3_466 74.40(8)
Sr1 V2 O3 1_556 3_466 106.10(5)
Sr1 V2 O3 1_456 3_466 80.27(5)
O2 V2 O3 6_566 3_466 140.62(8)
O2 V2 O3 5_566 3_466 47.13(8)
O2 V2 O3 5_565 3_466 40.98(7)
O2 V2 O3 6_565 3_466 131.20(8)
O3 V2 O3 4_556 3_466 171.64(10)
O1 V2 O3 1_556 6_566 94.18(5)
O3 V2 O3 7 6_566 114.27(6)
O3 V2 O3 2_465 6_566 27.65(13)
O3 V2 O3 8_575 6_566 62.54(6)
O3 V2 O3 . 6_566 146.70(11)
V1 V2 O3 5_566 6_566 147.59(6)
V1 V2 O3 6_566 6_566 25.98(5)
Sr1 V2 O3 1_455 6_566 72.68(5)
Sr1 V2 O3 . 6_566 101.59(5)
V1 V2 O3 2_565 6_566 66.63(5)
V1 V2 O3 1_455 6_566 113.74(5)
V1 V2 O3 2_465 6_566 28.11(4)
V1 V2 O3 . 6_566 152.63(5)
O1 V2 O3 . 6_566 85.82(5)
O2 V2 O3 2_566 6_566 74.40(8)
O2 V2 O3 2_466 6_566 43.31(8)
O2 V2 O3 1_456 6_566 109.58(7)
O2 V2 O3 1_556 6_566 142.55(9)
Sr1 V2 O3 1_556 6_566 106.10(5)
Sr1 V2 O3 1_456 6_566 80.27(5)
O2 V2 O3 6_566 6_566 47.13(8)
O2 V2 O3 5_566 6_566 140.62(8)
O2 V2 O3 5_565 6_566 131.20(8)
O2 V2 O3 6_565 6_566 40.98(7)
O3 V2 O3 4_556 6_566 38.89(9)
O3 V2 O3 3_466 6_566 140.15(9)
O1 V2 O3 1_556 5_566 94.18(5)
O3 V2 O3 7 5_566 62.54(6)
O3 V2 O3 2_465 5_566 146.70(11)
O3 V2 O3 8_575 5_566 114.27(6)
O3 V2 O3 . 5_566 27.65(13)
V1 V2 O3 5_566 5_566 25.98(5)
V1 V2 O3 6_566 5_566 147.59(6)
Sr1 V2 O3 1_455 5_566 101.59(5)
Sr1 V2 O3 . 5_566 72.68(5)
V1 V2 O3 2_565 5_566 113.74(5)
V1 V2 O3 1_455 5_566 66.63(5)
V1 V2 O3 2_465 5_566 152.63(5)
V1 V2 O3 . 5_566 28.11(4)
O1 V2 O3 . 5_566 85.82(5)
O2 V2 O3 2_566 5_566 109.58(7)
O2 V2 O3 2_466 5_566 142.55(9)
O2 V2 O3 1_456 5_566 74.40(8)
O2 V2 O3 1_556 5_566 43.31(8)
Sr1 V2 O3 1_556 5_566 80.27(5)
Sr1 V2 O3 1_456 5_566 106.10(5)
O2 V2 O3 6_566 5_566 140.62(8)
O2 V2 O3 5_566 5_566 47.13(8)
O2 V2 O3 5_565 5_566 40.98(7)
O2 V2 O3 6_565 5_566 131.20(8)
O3 V2 O3 4_556 5_566 140.15(9)
O3 V2 O3 3_466 5_566 38.89(9)
O3 V2 O3 6_566 5_566 171.64(10)
O1 V2 O3 1_556 1_455 99.04(5)
O3 V2 O3 7 1_455 29.70(9)
O3 V2 O3 2_465 1_455 64.38(12)
O3 V2 O3 8_575 1_455 139.55(11)
O3 V2 O3 . 1_455 108.95(11)
V1 V2 O3 5_566 1_455 69.39(4)
V1 V2 O3 6_566 1_455 103.55(4)
Sr1 V2 O3 1_455 1_455 36.42(4)
Sr1 V2 O3 . 1_455 126.61(6)
V1 V2 O3 2_565 1_455 154.77(5)
V1 V2 O3 1_455 1_455 26.92(4)
V1 V2 O3 2_465 1_455 62.64(5)
V1 V2 O3 . 1_455 118.20(5)
O1 V2 O3 . 1_455 80.96(5)
O2 V2 O3 2_566 1_455 153.46(7)
O2 V2 O3 2_466 1_455 66.76(6)
O2 V2 O3 1_456 1_455 41.24(7)
O2 V2 O3 1_556 1_455 122.49(7)
Sr1 V2 O3 1_556 1_455 138.04(5)
Sr1 V2 O3 1_456 1_455 59.31(4)
O2 V2 O3 6_566 1_455 110.13(4)
O2 V2 O3 5_566 1_455 81.68(5)
O2 V2 O3 5_565 1_455 70.04(4)
O2 V2 O3 6_565 1_455 97.71(5)
O3 V2 O3 4_556 1_455 126.68(6)
O3 V2 O3 3_466 1_455 51.67(6)
O3 V2 O3 6_566 1_455 88.53(6)
O3 V2 O3 5_566 1_455 90.16(6)
O1 V2 O3 1_556 2_565 99.04(5)
O3 V2 O3 7 2_565 139.55(12)
O3 V2 O3 2_465 2_565 108.95(11)
O3 V2 O3 8_575 2_565 29.70(9)
O3 V2 O3 . 2_565 64.38(12)
V1 V2 O3 5_566 2_565 103.55(4)
V1 V2 O3 6_566 2_565 69.39(4)
Sr1 V2 O3 1_455 2_565 126.61(6)
Sr1 V2 O3 . 2_565 36.42(4)
V1 V2 O3 2_565 2_565 26.92(4)
V1 V2 O3 1_455 2_565 154.77(5)
V1 V2 O3 2_465 2_565 118.20(5)
V1 V2 O3 . 2_565 62.64(5)
O1 V2 O3 . 2_565 80.96(5)
O2 V2 O3 2_566 2_565 41.24(7)
O2 V2 O3 2_466 2_565 122.49(7)
O2 V2 O3 1_456 2_565 153.46(7)
O2 V2 O3 1_556 2_565 66.76(6)
Sr1 V2 O3 1_556 2_565 59.31(4)
Sr1 V2 O3 1_456 2_565 138.04(5)
O2 V2 O3 6_566 2_565 81.68(5)
O2 V2 O3 5_566 2_565 110.13(4)
O2 V2 O3 5_565 2_565 97.71(5)
O2 V2 O3 6_565 2_565 70.04(4)
O3 V2 O3 4_556 2_565 51.67(6)
O3 V2 O3 3_466 2_565 126.68(6)
O3 V2 O3 6_566 2_565 90.16(6)
O3 V2 O3 5_566 2_565 88.53(6)
O3 V2 O3 1_455 2_565 161.92(9)
O1 V2 O3 1_556 8_475 99.04(5)
O3 V2 O3 7 8_475 64.38(12)
O3 V2 O3 2_465 8_475 29.70(9)
O3 V2 O3 8_575 8_475 108.95(11)
O3 V2 O3 . 8_475 139.55(12)
V1 V2 O3 5_566 8_475 103.55(4)
V1 V2 O3 6_566 8_475 69.39(4)
Sr1 V2 O3 1_455 8_475 36.42(4)
Sr1 V2 O3 . 8_475 126.61(6)
V1 V2 O3 2_565 8_475 118.20(5)
V1 V2 O3 1_455 8_475 62.64(5)
V1 V2 O3 2_465 8_475 26.92(4)
V1 V2 O3 . 8_475 154.77(5)
O1 V2 O3 . 8_475 80.96(4)
O2 V2 O3 2_566 8_475 122.49(7)
O2 V2 O3 2_466 8_475 41.24(7)
O2 V2 O3 1_456 8_475 66.76(6)
O2 V2 O3 1_556 8_475 153.46(7)
Sr1 V2 O3 1_556 8_475 138.04(5)
Sr1 V2 O3 1_456 8_475 59.31(4)
O2 V2 O3 6_566 8_475 81.68(5)
O2 V2 O3 5_566 8_475 110.13(4)
O2 V2 O3 5_565 8_475 97.71(5)
O2 V2 O3 6_565 8_475 70.04(4)
O3 V2 O3 4_556 8_475 90.16(6)
O3 V2 O3 3_466 8_475 88.53(6)
O3 V2 O3 6_566 8_475 51.67(6)
O3 V2 O3 5_566 8_475 126.68(6)
O3 V2 O3 1_455 8_475 36.87(8)
O3 V2 O3 2_565 8_475 138.65(8)
O1 V2 O3 1_556 7_655 99.04(5)
O3 V2 O3 7 7_655 108.95(11)
O3 V2 O3 2_465 7_655 139.55(12)
O3 V2 O3 8_575 7_655 64.38(12)
O3 V2 O3 . 7_655 29.70(9)
V1 V2 O3 5_566 7_655 69.39(4)
V1 V2 O3 6_566 7_655 103.55(4)
Sr1 V2 O3 1_455 7_655 126.61(6)
Sr1 V2 O3 . 7_655 36.42(4)
V1 V2 O3 2_565 7_655 62.64(5)
V1 V2 O3 1_455 7_655 118.20(5)
V1 V2 O3 2_465 7_655 154.77(5)
V1 V2 O3 . 7_655 26.92(4)
O1 V2 O3 . 7_655 80.96(5)
O2 V2 O3 2_566 7_655 66.76(6)
O2 V2 O3 2_466 7_655 153.46(7)
O2 V2 O3 1_456 7_655 122.49(7)
O2 V2 O3 1_556 7_655 41.24(7)
Sr1 V2 O3 1_556 7_655 59.31(4)
Sr1 V2 O3 1_456 7_655 138.04(5)
O2 V2 O3 6_566 7_655 110.13(4)
O2 V2 O3 5_566 7_655 81.68(5)
O2 V2 O3 5_565 7_655 70.04(4)
O2 V2 O3 6_565 7_655 97.71(5)
O3 V2 O3 4_556 7_655 88.53(6)
O3 V2 O3 3_466 7_655 90.16(6)
O3 V2 O3 6_566 7_655 126.68(6)
O3 V2 O3 5_566 7_655 51.67(6)
O3 V2 O3 1_455 7_655 138.65(8)
O3 V2 O3 2_565 7_655 36.87(8)
O3 V2 O3 8_475 7_655 161.92(9)
O1 V2 O2 1_556 1_455 135.88(5)
O3 V2 O2 7 1_455 26.64(11)
O3 V2 O2 2_465 1_455 73.46(11)
O3 V2 O2 8_575 1_455 113.69(11)
O3 V2 O2 . 1_455 78.03(10)
V1 V2 O2 5_566 1_455 47.28(5)
V1 V2 O2 6_566 1_455 98.06(7)
Sr1 V2 O2 1_455 1_455 28.50(5)
Sr1 V2 O2 . 1_455 85.82(5)
V1 V2 O2 2_565 1_455 136.36(7)
V1 V2 O2 1_455 1_455 48.36(5)
V1 V2 O2 2_465 1_455 86.50(5)
V1 V2 O2 . 1_455 96.91(5)
O1 V2 O2 . 1_455 44.12(5)
O2 V2 O2 2_566 1_455 161.10(11)
O2 V2 O2 2_466 1_455 101.80(6)
O2 V2 O2 1_456 1_455 72.86(6)
O2 V2 O2 1_556 1_455 116.54(11)
Sr1 V2 O2 1_556 1_455 153.32(5)
Sr1 V2 O2 1_456 1_455 99.91(4)
O2 V2 O2 6_566 1_455 142.83(7)
O2 V2 O2 5_566 1_455 96.56(8)
O2 V2 O2 5_565 1_455 36.36(6)
O2 V2 O2 6_565 1_455 81.87(3)
O3 V2 O2 4_556 1_455 122.82(8)
O3 V2 O2 3_466 1_455 49.71(7)
O3 V2 O2 6_566 1_455 100.58(7)
O3 V2 O2 5_566 1_455 73.24(7)
O3 V2 O2 1_455 1_455 40.89(5)
O3 V2 O2 2_565 1_455 122.03(6)
O3 V2 O2 8_475 1_455 61.53(5)
O3 V2 O2 7_655 1_455 104.54(6)
O1 V2 O2 1_556 2_465 135.88(5)
O3 V2 O2 7 2_465 73.46(11)
O3 V2 O2 2_465 2_465 26.64(11)
O3 V2 O2 8_575 2_465 78.03(10)
O3 V2 O2 . 2_465 113.69(12)
V1 V2 O2 5_566 2_465 98.06(7)
V1 V2 O2 6_566 2_465 47.28(5)
Sr1 V2 O2 1_455 2_465 28.50(5)
Sr1 V2 O2 . 2_465 85.82(5)
V1 V2 O2 2_565 2_465 96.91(5)
V1 V2 O2 1_455 2_465 86.50(5)
V1 V2 O2 2_465 2_465 48.37(5)
V1 V2 O2 . 2_465 136.36(7)
O1 V2 O2 . 2_465 44.12(5)
O2 V2 O2 2_566 2_465 116.54(11)
O2 V2 O2 2_466 2_465 72.86(6)
O2 V2 O2 1_456 2_465 101.80(6)
O2 V2 O2 1_556 2_465 161.10(11)
Sr1 V2 O2 1_556 2_465 153.32(5)
Sr1 V2 O2 1_456 2_465 99.91(4)
O2 V2 O2 6_566 2_465 96.56(8)
O2 V2 O2 5_566 2_465 142.83(7)
O2 V2 O2 5_565 2_465 81.87(3)
O2 V2 O2 6_565 2_465 36.36(6)
O3 V2 O2 4_556 2_465 73.24(7)
O3 V2 O2 3_466 2_465 100.58(7)
O3 V2 O2 6_566 2_465 49.71(7)
O3 V2 O2 5_566 2_465 122.82(8)
O3 V2 O2 1_455 2_465 61.53(5)
O3 V2 O2 2_565 2_465 104.54(6)
O3 V2 O2 8_475 2_465 40.89(5)
O3 V2 O2 7_655 2_465 122.03(6)
O2 V2 O2 1_455 2_465 52.41(11)
O1 V2 O2 1_556 . 135.88(5)
O3 V2 O2 7 . 78.03(10)
O3 V2 O2 2_465 . 113.69(12)
O3 V2 O2 8_575 . 73.46(11)
O3 V2 O2 . . 26.64(11)
V1 V2 O2 5_566 . 47.28(5)
V1 V2 O2 6_566 . 98.06(7)
Sr1 V2 O2 1_455 . 85.82(5)
Sr1 V2 O2 . . 28.50(5)
V1 V2 O2 2_565 . 86.50(5)
V1 V2 O2 1_455 . 96.91(5)
V1 V2 O2 2_465 . 136.36(7)
V1 V2 O2 . . 48.37(5)
O1 V2 O2 . . 44.12(5)
O2 V2 O2 2_566 . 101.80(6)
O2 V2 O2 2_466 . 161.10(11)
O2 V2 O2 1_456 . 116.54(11)
O2 V2 O2 1_556 . 72.86(6)
Sr1 V2 O2 1_556 . 99.91(4)
Sr1 V2 O2 1_456 . 153.32(5)
O2 V2 O2 6_566 . 142.83(7)
O2 V2 O2 5_566 . 96.56(8)
O2 V2 O2 5_565 . 36.36(6)
O2 V2 O2 6_565 . 81.87(3)
O3 V2 O2 4_556 . 100.58(7)
O3 V2 O2 3_466 . 73.24(7)
O3 V2 O2 6_566 . 122.82(8)
O3 V2 O2 5_566 . 49.71(7)
O3 V2 O2 1_455 . 104.54(6)
O3 V2 O2 2_565 . 61.53(5)
O3 V2 O2 8_475 . 122.03(7)
O3 V2 O2 7_655 . 40.89(5)
O2 V2 O2 1_455 . 65.12(7)
O2 V2 O2 2_465 . 88.24(10)
O1 V2 O2 1_556 2_565 135.88(5)
O3 V2 O2 7 2_565 113.69(11)
O3 V2 O2 2_465 2_565 78.03(10)
O3 V2 O2 8_575 2_565 26.64(11)
O3 V2 O2 . 2_565 73.46(11)
V1 V2 O2 5_566 2_565 98.06(7)
V1 V2 O2 6_566 2_565 47.28(5)
Sr1 V2 O2 1_455 2_565 85.82(5)
Sr1 V2 O2 . 2_565 28.50(5)
V1 V2 O2 2_565 2_565 48.37(5)
V1 V2 O2 1_455 2_565 136.36(7)
V1 V2 O2 2_465 2_565 96.91(5)
V1 V2 O2 . 2_565 86.50(5)
O1 V2 O2 . 2_565 44.12(5)
O2 V2 O2 2_566 2_565 72.86(6)
O2 V2 O2 2_466 2_565 116.54(11)
O2 V2 O2 1_456 2_565 161.10(11)
O2 V2 O2 1_556 2_565 101.80(6)
Sr1 V2 O2 1_556 2_565 99.91(4)
Sr1 V2 O2 1_456 2_565 153.32(5)
O2 V2 O2 6_566 2_565 96.56(8)
O2 V2 O2 5_566 2_565 142.83(7)
O2 V2 O2 5_565 2_565 81.87(3)
O2 V2 O2 6_565 2_565 36.36(6)
O3 V2 O2 4_556 2_565 49.71(7)
O3 V2 O2 3_466 2_565 122.82(8)
O3 V2 O2 6_566 2_565 73.24(7)
O3 V2 O2 5_566 2_565 100.58(7)
O3 V2 O2 1_455 2_565 122.03(6)
O3 V2 O2 2_565 2_565 40.89(5)
O3 V2 O2 8_475 2_565 104.54(6)
O3 V2 O2 7_655 2_565 61.53(5)
O2 V2 O2 1_455 2_565 88.24(10)
O2 V2 O2 2_465 2_565 65.12(7)
O2 V2 O2 . 2_565 52.41(11)
O1 V2 O3 1_556 8_576 21.99(4)
O3 V2 O3 7 8_576 132.04(11)
O3 V2 O3 2_465 8_576 106.88(12)
O3 V2 O3 8_575 8_576 88.05(10)
O3 V2 O3 . 8_576 110.20(11)
V1 V2 O3 5_566 8_576 127.05(5)
V1 V2 O3 6_566 8_576 95.32(5)
Sr1 V2 O3 1_455 8_576 143.60(4)
Sr1 V2 O3 . 8_576 115.10(4)
V1 V2 O3 2_565 8_576 65.70(4)
V1 V2 O3 1_455 8_576 109.57(5)
V1 V2 O3 2_465 8_576 87.66(5)
V1 V2 O3 . 8_576 87.95(5)
O1 V2 O3 . 8_576 158.01(4)
O2 V2 O3 2_566 8_576 41.30(8)
O2 V2 O3 2_466 8_576 66.36(7)
O2 V2 O3 1_456 8_576 84.83(9)
O2 V2 O3 1_556 8_576 63.87(8)
Sr1 V2 O3 1_556 8_576 30.84(4)
Sr1 V2 O3 1_456 8_576 58.82(4)
O2 V2 O3 6_566 8_576 36.79(7)
O2 V2 O3 5_566 8_576 67.93(8)
O2 V2 O3 5_565 8_576 144.90(7)
O2 V2 O3 6_565 8_576 113.87(7)
O3 V2 O3 4_556 8_576 74.00(6)
O3 V2 O3 3_466 8_576 114.25(6)
O3 V2 O3 6_566 8_576 83.90(6)
O3 V2 O3 5_566 8_576 103.97(5)
O3 V2 O3 1_455 8_576 118.07(7)
O3 V2 O3 2_565 8_576 79.68(5)
O3 V2 O3 8_475 8_576 107.26(7)
O3 V2 O3 7_655 8_576 89.70(5)
O2 V2 O3 1_455 8_576 157.51(6)
O2 V2 O3 2_465 8_576 132.93(7)
O2 V2 O3 . 8_576 130.56(5)
O2 V2 O3 2_565 8_576 114.04(6)
O1 V2 O3 1_556 2_466 21.99(4)
O3 V2 O3 7 2_466 110.20(11)
O3 V2 O3 2_465 2_466 88.05(10)
O3 V2 O3 8_575 2_466 106.88(12)
O3 V2 O3 . 2_466 132.04(11)
V1 V2 O3 5_566 2_466 127.05(5)
V1 V2 O3 6_566 2_466 95.32(5)
Sr1 V2 O3 1_455 2_466 115.10(4)
Sr1 V2 O3 . 2_466 143.60(4)
V1 V2 O3 2_565 2_466 87.66(5)
V1 V2 O3 1_455 2_466 87.95(5)
V1 V2 O3 2_465 2_466 65.70(4)
V1 V2 O3 . 2_466 109.57(5)
O1 V2 O3 . 2_466 158.01(4)
O2 V2 O3 2_566 2_466 66.36(7)
O2 V2 O3 2_466 2_466 41.30(8)
O2 V2 O3 1_456 2_466 63.87(9)
O2 V2 O3 1_556 2_466 84.83(9)
Sr1 V2 O3 1_556 2_466 58.82(4)
Sr1 V2 O3 1_456 2_466 30.84(4)
O2 V2 O3 6_566 2_466 36.79(7)
O2 V2 O3 5_566 2_466 67.93(8)
O2 V2 O3 5_565 2_466 144.90(7)
O2 V2 O3 6_565 2_466 113.87(7)
O3 V2 O3 4_556 2_466 83.90(6)
O3 V2 O3 3_466 2_466 103.97(5)
O3 V2 O3 6_566 2_466 74.00(6)
O3 V2 O3 5_566 2_466 114.25(6)
O3 V2 O3 1_455 2_466 89.70(5)
O3 V2 O3 2_565 2_466 107.26(7)
O3 V2 O3 8_475 2_466 79.68(5)
O3 V2 O3 7_655 2_466 118.07(7)
O2 V2 O3 1_455 2_466 130.56(5)
O2 V2 O3 2_465 2_466 114.04(6)
O2 V2 O3 . 2_466 157.51(6)
O2 V2 O3 2_565 2_466 132.93(7)
O3 V2 O3 8_576 2_466 29.46(7)
O1 V2 O3 1_556 1_556 21.99(4)
O3 V2 O3 7 1_556 106.88(12)
O3 V2 O3 2_465 1_556 132.04(11)
O3 V2 O3 8_575 1_556 110.20(11)
O3 V2 O3 . 1_556 88.05(10)
V1 V2 O3 5_566 1_556 95.32(5)
V1 V2 O3 6_566 1_556 127.05(5)
Sr1 V2 O3 1_455 1_556 143.60(4)
Sr1 V2 O3 . 1_556 115.10(4)
V1 V2 O3 2_565 1_556 87.95(5)
V1 V2 O3 1_455 1_556 87.66(5)
V1 V2 O3 2_465 1_556 109.57(5)
V1 V2 O3 . 1_556 65.70(4)
O1 V2 O3 . 1_556 158.01(4)
O2 V2 O3 2_566 1_556 63.87(9)
O2 V2 O3 2_466 1_556 84.83(9)
O2 V2 O3 1_456 1_556 66.36(7)
O2 V2 O3 1_556 1_556 41.30(8)
Sr1 V2 O3 1_556 1_556 30.84(4)
Sr1 V2 O3 1_456 1_556 58.82(4)
O2 V2 O3 6_566 1_556 67.93(8)
O2 V2 O3 5_566 1_556 36.79(7)
O2 V2 O3 5_565 1_556 113.87(7)
O2 V2 O3 6_565 1_556 144.90(7)
O3 V2 O3 4_556 1_556 103.97(5)
O3 V2 O3 3_466 1_556 83.90(6)
O3 V2 O3 6_566 1_556 114.25(6)
O3 V2 O3 5_566 1_556 74.00(6)
O3 V2 O3 1_455 1_556 107.26(7)
O3 V2 O3 2_565 1_556 89.70(5)
O3 V2 O3 8_475 1_556 118.07(7)
O3 V2 O3 7_655 1_556 79.68(5)
O2 V2 O3 1_455 1_556 132.93(7)
O2 V2 O3 2_465 1_556 157.51(6)
O2 V2 O3 . 1_556 114.04(6)
O2 V2 O3 2_565 1_556 130.56(5)
O3 V2 O3 8_576 1_556 31.92(7)
O3 V2 O3 2_466 1_556 43.99(7)
O1 V2 O3 1_556 7_556 21.99(4)
O3 V2 O3 7 7_556 88.05(10)
O3 V2 O3 2_465 7_556 110.20(11)
O3 V2 O3 8_575 7_556 132.04(11)
O3 V2 O3 . 7_556 106.88(12)
V1 V2 O3 5_566 7_556 95.32(5)
V1 V2 O3 6_566 7_556 127.05(5)
Sr1 V2 O3 1_455 7_556 115.10(4)
Sr1 V2 O3 . 7_556 143.60(4)
V1 V2 O3 2_565 7_556 109.57(5)
V1 V2 O3 1_455 7_556 65.70(4)
V1 V2 O3 2_465 7_556 87.95(5)
V1 V2 O3 . 7_556 87.66(5)
O1 V2 O3 . 7_556 158.01(4)
O2 V2 O3 2_566 7_556 84.83(9)
O2 V2 O3 2_466 7_556 63.87(9)
O2 V2 O3 1_456 7_556 41.30(8)
O2 V2 O3 1_556 7_556 66.36(7)
Sr1 V2 O3 1_556 7_556 58.82(4)
Sr1 V2 O3 1_456 7_556 30.84(4)
O2 V2 O3 6_566 7_556 67.93(8)
O2 V2 O3 5_566 7_556 36.79(7)
O2 V2 O3 5_565 7_556 113.87(7)
O2 V2 O3 6_565 7_556 144.90(7)
O3 V2 O3 4_556 7_556 114.25(6)
O3 V2 O3 3_466 7_556 74.00(6)
O3 V2 O3 6_566 7_556 103.97(5)
O3 V2 O3 5_566 7_556 83.90(6)
O3 V2 O3 1_455 7_556 79.68(5)
O3 V2 O3 2_565 7_556 118.07(7)
O3 V2 O3 8_475 7_556 89.70(5)
O3 V2 O3 7_655 7_556 107.26(7)
O2 V2 O3 1_455 7_556 114.04(6)
O2 V2 O3 2_465 7_556 130.56(5)
O2 V2 O3 . 7_556 132.93(7)
O2 V2 O3 2_565 7_556 157.51(6)
O3 V2 O3 8_576 7_556 43.99(7)
O3 V2 O3 2_466 7_556 31.92(7)
O3 V2 O3 1_556 7_556 29.46(7)
O1 V2 V1 1_556 6_567 34.026(18)
O3 V2 V1 7 6_567 132.07(10)
O3 V2 V1 2_465 6_567 84.15(10)
O3 V2 V1 8_575 6_567 84.15(10)
O3 V2 V1 . 6_567 132.07(10)
V1 V2 V1 5_566 6_567 146.04(5)
V1 V2 V1 6_566 6_567 77.99(3)
Sr1 V2 V1 1_455 6_567 123.319(16)
Sr1 V2 V1 . 6_567 123.319(16)
V1 V2 V1 2_565 6_567 65.38(3)
V1 V2 V1 1_455 6_567 110.37(3)
V1 V2 V1 2_465 6_567 65.38(3)
V1 V2 V1 . 6_567 110.37(3)
O1 V2 V1 . 6_567 145.974(18)
O2 V2 V1 2_566 6_567 46.19(6)
O2 V2 V1 2_466 6_567 46.19(6)
O2 V2 V1 1_456 6_567 86.58(8)
O2 V2 V1 1_556 6_567 86.58(8)
Sr1 V2 V1 1_556 6_567 52.04(2)
Sr1 V2 V1 1_456 6_567 52.04(2)
O2 V2 V1 6_566 6_567 16.59(7)
O2 V2 V1 5_566 6_567 84.64(8)
O2 V2 V1 5_565 6_567 165.28(7)
O2 V2 V1 6_565 6_567 97.23(7)
O3 V2 V1 4_556 6_567 62.25(5)
O3 V2 V1 3_466 6_567 125.91(6)
O3 V2 V1 6_566 6_567 62.25(5)
O3 V2 V1 5_566 6_567 125.91(6)
O3 V2 V1 1_455 6_567 107.89(4)
O3 V2 V1 2_565 6_567 87.32(4)
O3 V2 V1 8_475 6_567 87.32(4)
O3 V2 V1 7_655 6_567 107.89(4)
O2 V2 V1 1_455 6_567 147.36(3)
O2 V2 V1 2_465 6_567 110.36(6)
O2 V2 V1 . 6_567 147.36(3)
O2 V2 V1 2_565 6_567 110.36(6)
O3 V2 V1 8_576 6_567 22.73(4)
O3 V2 V1 2_466 6_567 22.73(4)
O3 V2 V1 1_556 6_567 52.08(4)
O3 V2 V1 7_556 6_567 52.08(4)
O1 V2 V1 1_556 5_567 34.026(18)
O3 V2 V1 7 5_567 84.15(10)
O3 V2 V1 2_465 5_567 132.07(10)
O3 V2 V1 8_575 5_567 132.07(10)
O3 V2 V1 . 5_567 84.15(10)
V1 V2 V1 5_566 5_567 77.99(3)
V1 V2 V1 6_566 5_567 146.04(5)
Sr1 V2 V1 1_455 5_567 123.319(16)
Sr1 V2 V1 . 5_567 123.319(16)
V1 V2 V1 2_565 5_567 110.37(3)
V1 V2 V1 1_455 5_567 65.38(3)
V1 V2 V1 2_465 5_567 110.37(3)
V1 V2 V1 . 5_567 65.38(3)
O1 V2 V1 . 5_567 145.974(18)
O2 V2 V1 2_566 5_567 86.58(8)
O2 V2 V1 2_466 5_567 86.58(8)
O2 V2 V1 1_456 5_567 46.19(6)
O2 V2 V1 1_556 5_567 46.19(6)
Sr1 V2 V1 1_556 5_567 52.04(2)
Sr1 V2 V1 1_456 5_567 52.04(2)
O2 V2 V1 6_566 5_567 84.64(8)
O2 V2 V1 5_566 5_567 16.59(7)
O2 V2 V1 5_565 5_567 97.23(7)
O2 V2 V1 6_565 5_567 165.28(7)
O3 V2 V1 4_556 5_567 125.91(6)
O3 V2 V1 3_466 5_567 62.25(5)
O3 V2 V1 6_566 5_567 125.91(6)
O3 V2 V1 5_566 5_567 62.25(5)
O3 V2 V1 1_455 5_567 87.32(4)
O3 V2 V1 2_565 5_567 107.89(4)
O3 V2 V1 8_475 5_567 107.89(4)
O3 V2 V1 7_655 5_567 87.32(4)
O2 V2 V1 1_455 5_567 110.36(6)
O2 V2 V1 2_465 5_567 147.36(3)
O2 V2 V1 . 5_567 110.36(6)
O2 V2 V1 2_565 5_567 147.36(3)
O3 V2 V1 8_576 5_567 52.08(4)
O3 V2 V1 2_466 5_567 52.08(4)
O3 V2 V1 1_556 5_567 22.73(4)
O3 V2 V1 7_556 5_567 22.73(4)
V1 V2 V1 6_567 5_567 68.05(4)
O1 V2 V2 1_556 1_556 0.0
O3 V2 V2 7 1_556 110.04(10)
O3 V2 V2 2_465 1_556 110.04(10)
O3 V2 V2 8_575 1_556 110.04(10)
O3 V2 V2 . 1_556 110.04(10)
V1 V2 V2 5_566 1_556 112.01(4)
V1 V2 V2 6_566 1_556 112.01(4)
Sr1 V2 V2 1_455 1_556 131.51(2)
Sr1 V2 V2 . 1_556 131.51(2)
V1 V2 V2 2_565 1_556 87.63(3)
V1 V2 V2 1_455 1_556 87.63(3)
V1 V2 V2 2_465 1_556 87.63(3)
V1 V2 V2 . 1_556 87.63(3)
O1 V2 V2 . 1_556 180.0
O2 V2 V2 2_566 1_556 63.02(7)
O2 V2 V2 2_466 1_556 63.02(7)
O2 V2 V2 1_456 1_556 63.02(7)
O2 V2 V2 1_556 1_556 63.02(7)
Sr1 V2 V2 1_556 1_556 42.081(19)
Sr1 V2 V2 1_456 1_556 42.081(19)
O2 V2 V2 6_566 1_556 50.62(7)
O2 V2 V2 5_566 1_556 50.62(7)
O2 V2 V2 5_565 1_556 131.25(7)
O2 V2 V2 6_565 1_556 131.25(7)
O3 V2 V2 4_556 1_556 94.18(5)
O3 V2 V2 3_466 1_556 94.18(5)
O3 V2 V2 6_566 1_556 94.18(5)
O3 V2 V2 5_566 1_556 94.18(5)
O3 V2 V2 1_455 1_556 99.04(4)
O3 V2 V2 2_565 1_556 99.04(4)
O3 V2 V2 8_475 1_556 99.04(4)
O3 V2 V2 7_655 1_556 99.04(4)
O2 V2 V2 1_455 1_556 135.88(5)
O2 V2 V2 2_465 1_556 135.88(5)
O2 V2 V2 . 1_556 135.88(5)
O2 V2 V2 2_565 1_556 135.88(5)
O3 V2 V2 8_576 1_556 21.99(4)
O3 V2 V2 2_466 1_556 21.99(4)
O3 V2 V2 1_556 1_556 21.99(4)
O3 V2 V2 7_556 1_556 21.99(4)
V1 V2 V2 6_567 1_556 34.026(18)
V1 V2 V2 5_567 1_556 34.026(18)
O1 V2 V2 1_556 1_554 180.0
O3 V2 V2 7 1_554 69.96(10)
O3 V2 V2 2_465 1_554 69.96(10)
O3 V2 V2 8_575 1_554 69.96(10)
O3 V2 V2 . 1_554 69.96(10)
V1 V2 V2 5_566 1_554 67.99(4)
V1 V2 V2 6_566 1_554 67.99(4)
Sr1 V2 V2 1_455 1_554 48.49(2)
Sr1 V2 V2 . 1_554 48.49(2)
V1 V2 V2 2_565 1_554 92.37(3)
V1 V2 V2 1_455 1_554 92.37(3)
V1 V2 V2 2_465 1_554 92.37(3)
V1 V2 V2 . 1_554 92.37(3)
O1 V2 V2 . 1_554 0.0
O2 V2 V2 2_566 1_554 116.98(7)
O2 V2 V2 2_466 1_554 116.98(7)
O2 V2 V2 1_456 1_554 116.98(7)
O2 V2 V2 1_556 1_554 116.98(7)
Sr1 V2 V2 1_556 1_554 137.919(19)
Sr1 V2 V2 1_456 1_554 137.919(19)
O2 V2 V2 6_566 1_554 129.38(7)
O2 V2 V2 5_566 1_554 129.38(7)
O2 V2 V2 5_565 1_554 48.75(7)
O2 V2 V2 6_565 1_554 48.75(7)
O3 V2 V2 4_556 1_554 85.82(5)
O3 V2 V2 3_466 1_554 85.82(5)
O3 V2 V2 6_566 1_554 85.82(5)
O3 V2 V2 5_566 1_554 85.82(5)
O3 V2 V2 1_455 1_554 80.96(4)
O3 V2 V2 2_565 1_554 80.96(4)
O3 V2 V2 8_475 1_554 80.96(4)
O3 V2 V2 7_655 1_554 80.96(4)
O2 V2 V2 1_455 1_554 44.12(5)
O2 V2 V2 2_465 1_554 44.12(5)
O2 V2 V2 . 1_554 44.12(5)
O2 V2 V2 2_565 1_554 44.12(5)
O3 V2 V2 8_576 1_554 158.01(4)
O3 V2 V2 2_466 1_554 158.01(4)
O3 V2 V2 1_556 1_554 158.01(4)
O3 V2 V2 7_556 1_554 158.01(4)
V1 V2 V2 6_567 1_554 145.974(18)
V1 V2 V2 5_567 1_554 145.974(18)
V2 V2 V2 1_556 1_554 180.0
O1 V2 V2 1_556 1_655 90.0
O3 V2 V2 7 1_655 129.63(9)
O3 V2 V2 2_465 1_655 129.63(9)
O3 V2 V2 8_575 1_655 50.37(9)
O3 V2 V2 . 1_655 50.37(9)
V1 V2 V2 5_566 1_655 90.0
V1 V2 V2 6_566 1_655 90.0
Sr1 V2 V2 1_455 1_655 138.49(2)
Sr1 V2 V2 . 1_655 41.51(2)
V1 V2 V2 2_565 1_655 43.197(15)
V1 V2 V2 1_455 1_655 136.803(15)
V1 V2 V2 2_465 1_655 136.803(15)
V1 V2 V2 . 1_655 43.197(15)
O1 V2 V2 . 1_655 90.0
O2 V2 V2 2_566 1_655 46.45(5)
O2 V2 V2 2_466 1_655 133.55(5)
O2 V2 V2 1_456 1_655 133.55(5)
O2 V2 V2 1_556 1_655 46.45(5)
Sr1 V2 V2 1_556 1_655 47.919(19)
Sr1 V2 V2 1_456 1_655 132.081(19)
O2 V2 V2 6_566 1_655 90.0
O2 V2 V2 5_566 1_655 90.0
O2 V2 V2 5_565 1_655 90.0
O2 V2 V2 6_565 1_655 90.0
O3 V2 V2 4_556 1_655 70.55(4)
O3 V2 V2 3_466 1_655 109.45(4)
O3 V2 V2 6_566 1_655 109.45(4)
O3 V2 V2 5_566 1_655 70.55(4)
O3 V2 V2 1_455 1_655 159.32(4)
O3 V2 V2 2_565 1_655 20.68(4)
O3 V2 V2 8_475 1_655 159.32(4)
O3 V2 V2 7_655 1_655 20.68(4)
O2 V2 V2 1_455 1_655 122.56(3)
O2 V2 V2 2_465 1_655 122.56(3)
O2 V2 V2 . 1_655 57.44(3)
O2 V2 V2 2_565 1_655 57.44(3)
O3 V2 V2 8_576 1_655 75.27(4)
O3 V2 V2 2_466 1_655 104.73(4)
O3 V2 V2 1_556 1_655 75.27(4)
O3 V2 V2 7_556 1_655 104.73(4)
V1 V2 V2 6_567 1_655 90.0
V1 V2 V2 5_567 1_655 90.0
V2 V2 V2 1_556 1_655 90.0
V2 V2 V2 1_554 1_655 90.0
O1 V2 V2 1_556 1_455 90.0
O3 V2 V2 7 1_455 50.37(9)
O3 V2 V2 2_465 1_455 50.37(9)
O3 V2 V2 8_575 1_455 129.63(9)
O3 V2 V2 . 1_455 129.63(9)
V1 V2 V2 5_566 1_455 90.0
V1 V2 V2 6_566 1_455 90.0
Sr1 V2 V2 1_455 1_455 41.51(2)
Sr1 V2 V2 . 1_455 138.49(2)
V1 V2 V2 2_565 1_455 136.803(15)
V1 V2 V2 1_455 1_455 43.197(15)
V1 V2 V2 2_465 1_455 43.197(15)
V1 V2 V2 . 1_455 136.803(15)
O1 V2 V2 . 1_455 90.0
O2 V2 V2 2_566 1_455 133.55(5)
O2 V2 V2 2_466 1_455 46.45(5)
O2 V2 V2 1_456 1_455 46.45(5)
O2 V2 V2 1_556 1_455 133.55(5)
Sr1 V2 V2 1_556 1_455 132.081(19)
Sr1 V2 V2 1_456 1_455 47.919(19)
O2 V2 V2 6_566 1_455 90.0
O2 V2 V2 5_566 1_455 90.0
O2 V2 V2 5_565 1_455 90.0
O2 V2 V2 6_565 1_455 90.0
O3 V2 V2 4_556 1_455 109.45(4)
O3 V2 V2 3_466 1_455 70.55(4)
O3 V2 V2 6_566 1_455 70.55(4)
O3 V2 V2 5_566 1_455 109.45(4)
O3 V2 V2 1_455 1_455 20.68(4)
O3 V2 V2 2_565 1_455 159.32(4)
O3 V2 V2 8_475 1_455 20.68(4)
O3 V2 V2 7_655 1_455 159.32(4)
O2 V2 V2 1_455 1_455 57.44(3)
O2 V2 V2 2_465 1_455 57.44(3)
O2 V2 V2 . 1_455 122.56(3)
O2 V2 V2 2_565 1_455 122.56(3)
O3 V2 V2 8_576 1_455 104.73(4)
O3 V2 V2 2_466 1_455 75.27(4)
O3 V2 V2 1_556 1_455 104.73(4)
O3 V2 V2 7_556 1_455 75.27(4)
V1 V2 V2 6_567 1_455 90.0
V1 V2 V2 5_567 1_455 90.0
V2 V2 V2 1_556 1_455 90.0
V2 V2 V2 1_554 1_455 90.0
V2 V2 V2 1_655 1_455 180.0
O1 V2 Sr1 1_556 5_576 75.533(19)
O3 V2 Sr1 7 5_576 138.89(9)
O3 V2 Sr1 2_465 5_576 54.39(9)
O3 V2 Sr1 8_575 5_576 54.39(9)
O3 V2 Sr1 . 5_576 138.89(9)
V1 V2 Sr1 5_566 5_576 172.45(5)
V1 V2 Sr1 6_566 5_576 36.48(3)
Sr1 V2 Sr1 1_455 5_576 99.531(11)
Sr1 V2 Sr1 . 5_576 99.531(11)
V1 V2 Sr1 2_565 5_576 47.785(16)
V1 V2 Sr1 1_455 5_576 130.64(2)
V1 V2 Sr1 2_465 5_576 47.785(16)
V1 V2 Sr1 . 5_576 130.64(2)
O1 V2 Sr1 . 5_576 104.467(19)
O2 V2 Sr1 2_566 5_576 48.65(6)
O2 V2 Sr1 2_466 5_576 48.65(6)
O2 V2 Sr1 1_456 5_576 115.72(7)
O2 V2 Sr1 1_556 5_576 115.72(7)
Sr1 V2 Sr1 1_556 5_576 79.315(16)
Sr1 V2 Sr1 1_456 5_576 79.315(16)
O2 V2 Sr1 6_566 5_576 24.91(7)
O2 V2 Sr1 5_566 5_576 126.15(8)
O2 V2 Sr1 5_565 5_576 153.22(7)
O2 V2 Sr1 6_565 5_576 55.72(7)
O3 V2 Sr1 4_556 5_576 26.86(4)
O3 V2 Sr1 3_466 5_576 158.21(5)
O3 V2 Sr1 6_566 5_576 26.86(4)
O3 V2 Sr1 5_566 5_576 158.21(5)
O3 V2 Sr1 1_455 5_576 110.21(4)
O3 V2 Sr1 2_565 5_576 74.52(4)
O3 V2 Sr1 8_475 5_576 74.52(4)
O3 V2 Sr1 7_655 5_576 110.21(4)
O2 V2 Sr1 1_455 5_576 127.37(5)
O2 V2 Sr1 2_465 5_576 75.63(6)
O2 V2 Sr1 . 5_576 127.37(5)
O2 V2 Sr1 2_565 5_576 75.63(6)
O3 V2 Sr1 8_576 5_576 60.14(4)
O3 V2 Sr1 2_466 5_576 60.14(4)
O3 V2 Sr1 1_556 5_576 91.98(4)
O3 V2 Sr1 7_556 5_576 91.98(4)
V1 V2 Sr1 6_567 5_576 41.507(17)
V1 V2 Sr1 5_567 5_576 109.56(3)
V2 V2 Sr1 1_556 5_576 75.533(19)
V2 V2 Sr1 1_554 5_576 104.467(19)
V2 V2 Sr1 1_655 5_576 90.0
V2 V2 Sr1 1_455 5_576 90.0
O1 V2 Sr1 1_556 5_566 75.533(19)
O3 V2 Sr1 7 5_566 54.39(9)
O3 V2 Sr1 2_465 5_566 138.89(9)
O3 V2 Sr1 8_575 5_566 138.89(9)
O3 V2 Sr1 . 5_566 54.39(9)
V1 V2 Sr1 5_566 5_566 36.48(3)
V1 V2 Sr1 6_566 5_566 172.45(5)
Sr1 V2 Sr1 1_455 5_566 99.531(11)
Sr1 V2 Sr1 . 5_566 99.531(11)
V1 V2 Sr1 2_565 5_566 130.64(2)
V1 V2 Sr1 1_455 5_566 47.785(16)
V1 V2 Sr1 2_465 5_566 130.64(2)
V1 V2 Sr1 . 5_566 47.785(16)
O1 V2 Sr1 . 5_566 104.467(19)
O2 V2 Sr1 2_566 5_566 115.72(7)
O2 V2 Sr1 2_466 5_566 115.72(7)
O2 V2 Sr1 1_456 5_566 48.65(6)
O2 V2 Sr1 1_556 5_566 48.65(6)
Sr1 V2 Sr1 1_556 5_566 79.315(16)
Sr1 V2 Sr1 1_456 5_566 79.315(16)
O2 V2 Sr1 6_566 5_566 126.15(8)
O2 V2 Sr1 5_566 5_566 24.91(7)
O2 V2 Sr1 5_565 5_566 55.72(7)
O2 V2 Sr1 6_565 5_566 153.22(7)
O3 V2 Sr1 4_556 5_566 158.21(5)
O3 V2 Sr1 3_466 5_566 26.86(4)
O3 V2 Sr1 6_566 5_566 158.21(5)
O3 V2 Sr1 5_566 5_566 26.86(4)
O3 V2 Sr1 1_455 5_566 74.52(4)
O3 V2 Sr1 2_565 5_566 110.21(4)
O3 V2 Sr1 8_475 5_566 110.21(4)
O3 V2 Sr1 7_655 5_566 74.52(4)
O2 V2 Sr1 1_455 5_566 75.63(6)
O2 V2 Sr1 2_465 5_566 127.37(5)
O2 V2 Sr1 . 5_566 75.63(6)
O2 V2 Sr1 2_565 5_566 127.37(5)
O3 V2 Sr1 8_576 5_566 91.98(4)
O3 V2 Sr1 2_466 5_566 91.98(4)
O3 V2 Sr1 1_556 5_566 60.14(4)
O3 V2 Sr1 7_556 5_566 60.14(4)
V1 V2 Sr1 6_567 5_566 109.56(3)
V1 V2 Sr1 5_567 5_566 41.507(17)
V2 V2 Sr1 1_556 5_566 75.533(19)
V2 V2 Sr1 1_554 5_566 104.467(19)
V2 V2 Sr1 1_655 5_566 90.0
V2 V2 Sr1 1_455 5_566 90.0
Sr1 V2 Sr1 5_576 5_566 151.07(4)
O1 V2 O1 1_556 1_656 73.03(7)
O3 V2 O1 7 1_656 135.24(9)
O3 V2 O1 2_465 1_656 135.24(9)
O3 V2 O1 8_575 1_656 59.34(10)
O3 V2 O1 . 1_656 59.34(10)
V1 V2 O1 5_566 1_656 96.28(2)
V1 V2 O1 6_566 1_656 96.28(3)
Sr1 V2 O1 1_455 1_656 155.45(7)
Sr1 V2 O1 . 1_656 58.48(7)
V1 V2 O1 2_565 1_656 44.82(2)
V1 V2 O1 1_455 1_656 133.25(3)
V1 V2 O1 2_465 1_656 133.25(3)
V1 V2 O1 . 1_656 44.82(2)
O1 V2 O1 . 1_656 106.97(7)
O2 V2 O1 2_566 1_656 37.69(6)
O2 V2 O1 2_466 1_656 121.77(8)
O2 V2 O1 1_456 1_656 121.77(8)
O2 V2 O1 1_556 1_656 37.69(6)
Sr1 V2 O1 1_556 1_656 30.95(7)
Sr1 V2 O1 1_456 1_656 115.12(7)
O2 V2 O1 6_566 1_656 79.33(5)
O2 V2 O1 5_566 1_656 79.33(4)
O2 V2 O1 5_565 1_656 101.09(5)
O2 V2 O1 6_565 1_656 101.09(5)
O3 V2 O1 4_556 1_656 72.71(4)
O3 V2 O1 3_466 1_656 109.86(4)
O3 V2 O1 6_566 1_656 109.86(4)
O3 V2 O1 5_566 1_656 72.71(4)
O3 V2 O1 1_455 1_656 160.17(5)
O3 V2 O1 2_565 1_656 31.90(7)
O3 V2 O1 8_475 1_656 160.17(5)
O3 V2 O1 7_655 1_656 31.90(7)
O2 V2 O1 1_455 1_656 136.41(6)
O2 V2 O1 2_465 1_656 136.41(6)
O2 V2 O1 . 1_656 72.23(7)
O2 V2 O1 2_565 1_656 72.23(7)
O3 V2 O1 8_576 1_656 59.09(7)
O3 V2 O1 2_466 1_656 88.43(8)
O3 V2 O1 1_556 1_656 59.09(7)
O3 V2 O1 7_556 1_656 88.43(8)
V1 V2 O1 6_567 1_656 76.01(6)
V1 V2 O1 5_567 1_656 76.01(6)
V2 V2 O1 1_556 1_656 73.03(7)
V2 V2 O1 1_554 1_656 106.97(7)
V2 V2 O1 1_655 1_656 16.97(7)
V2 V2 O1 1_455 1_656 163.03(7)
Sr1 V2 O1 5_576 1_656 85.820(18)
Sr1 V2 O1 5_566 1_656 85.820(18)
O1 V2 O1 1_556 1_456 73.03(7)
O3 V2 O1 7 1_456 59.34(10)
O3 V2 O1 2_465 1_456 59.34(10)
O3 V2 O1 8_575 1_456 135.24(9)
O3 V2 O1 . 1_456 135.24(9)
V1 V2 O1 5_566 1_456 96.28(3)
V1 V2 O1 6_566 1_456 96.28(2)
Sr1 V2 O1 1_455 1_456 58.48(7)
Sr1 V2 O1 . 1_456 155.45(7)
V1 V2 O1 2_565 1_456 133.25(3)
V1 V2 O1 1_455 1_456 44.82(2)
V1 V2 O1 2_465 1_456 44.82(2)
V1 V2 O1 . 1_456 133.25(3)
O1 V2 O1 . 1_456 106.97(7)
O2 V2 O1 2_566 1_456 121.77(8)
O2 V2 O1 2_466 1_456 37.69(6)
O2 V2 O1 1_456 1_456 37.69(6)
O2 V2 O1 1_556 1_456 121.77(8)
Sr1 V2 O1 1_556 1_456 115.12(7)
Sr1 V2 O1 1_456 1_456 30.95(7)
O2 V2 O1 6_566 1_456 79.33(4)
O2 V2 O1 5_566 1_456 79.33(5)
O2 V2 O1 5_565 1_456 101.09(5)
O2 V2 O1 6_565 1_456 101.09(5)
O3 V2 O1 4_556 1_456 109.86(4)
O3 V2 O1 3_466 1_456 72.71(4)
O3 V2 O1 6_566 1_456 72.71(5)
O3 V2 O1 5_566 1_456 109.86(4)
O3 V2 O1 1_455 1_456 31.90(7)
O3 V2 O1 2_565 1_456 160.17(5)
O3 V2 O1 8_475 1_456 31.90(7)
O3 V2 O1 7_655 1_456 160.17(5)
O2 V2 O1 1_455 1_456 72.23(7)
O2 V2 O1 2_465 1_456 72.23(7)
O2 V2 O1 . 1_456 136.41(6)
O2 V2 O1 2_565 1_456 136.41(6)
O3 V2 O1 8_576 1_456 88.43(8)
O3 V2 O1 2_466 1_456 59.09(7)
O3 V2 O1 1_556 1_456 88.43(8)
O3 V2 O1 7_556 1_456 59.09(7)
V1 V2 O1 6_567 1_456 76.01(6)
V1 V2 O1 5_567 1_456 76.01(6)
V2 V2 O1 1_556 1_456 73.03(7)
V2 V2 O1 1_554 1_456 106.97(7)
V2 V2 O1 1_655 1_456 163.03(7)
V2 V2 O1 1_455 1_456 16.97(7)
Sr1 V2 O1 5_576 1_456 85.820(18)
Sr1 V2 O1 5_566 1_456 85.820(18)
O1 V2 O1 1_656 1_456 146.07(13)
V2 O1 Sr1 1_554 . 116.44(12)
V2 O1 Sr1 1_554 1_455 116.44(12)
Sr1 O1 Sr1 . 1_455 127.1(2)
V2 O1 V2 1_554 . 180.0
Sr1 O1 V2 . . 63.56(12)
Sr1 O1 V2 1_455 . 63.56(12)
V2 O1 V1 1_554 6_566 132.11(8)
Sr1 O1 V1 . 6_566 72.63(10)
Sr1 O1 V1 1_455 6_566 72.63(10)
V2 O1 V1 . 6_566 47.89(8)
V2 O1 V1 1_554 5_566 132.11(8)
Sr1 O1 V1 . 5_566 72.63(10)
Sr1 O1 V1 1_455 5_566 72.63(10)
V2 O1 V1 . 5_566 47.89(8)
V1 O1 V1 6_566 5_566 95.79(15)
V2 O1 V1 1_554 1_454 68.01(9)
Sr1 O1 V1 . 1_454 140.58(2)
Sr1 O1 V1 1_455 1_454 63.96(2)
V2 O1 V1 . 1_454 111.99(9)
V1 O1 V1 6_566 1_454 136.18(7)
V1 O1 V1 5_566 1_454 77.33(3)
V2 O1 V1 1_554 2_564 68.01(9)
Sr1 O1 V1 . 2_564 63.96(2)
Sr1 O1 V1 1_455 2_564 140.58(2)
V2 O1 V1 . 2_564 111.99(9)
V1 O1 V1 6_566 2_564 77.33(3)
V1 O1 V1 5_566 2_564 136.18(7)
V1 O1 V1 1_454 2_564 136.02(19)
V2 O1 V1 1_554 2_464 68.01(9)
Sr1 O1 V1 . 2_464 140.58(2)
Sr1 O1 V1 1_455 2_464 63.96(2)
V2 O1 V1 . 2_464 111.99(9)
V1 O1 V1 6_566 2_464 77.33(3)
V1 O1 V1 5_566 2_464 136.18(7)
V1 O1 V1 1_454 2_464 78.70(7)
V1 O1 V1 2_564 2_464 85.15(7)
V2 O1 V1 1_554 1_554 68.01(9)
Sr1 O1 V1 . 1_554 63.96(2)
Sr1 O1 V1 1_455 1_554 140.58(2)
V2 O1 V1 . 1_554 111.99(9)
V1 O1 V1 6_566 1_554 136.18(7)
V1 O1 V1 5_566 1_554 77.33(3)
V1 O1 V1 1_454 1_554 85.15(7)
V1 O1 V1 2_564 1_554 78.70(7)
V1 O1 V1 2_464 1_554 136.02(19)
V2 O1 V1 1_554 5_565 45.53(7)
Sr1 O1 V1 . 5_565 108.18(5)
Sr1 O1 V1 1_455 5_565 108.18(5)
V2 O1 V1 . 5_565 134.47(7)
V1 O1 V1 6_566 5_565 177.64(14)
V1 O1 V1 5_566 5_565 86.58(3)
V1 O1 V1 1_454 5_565 44.37(5)
V1 O1 V1 2_564 5_565 100.96(13)
V1 O1 V1 2_464 5_565 100.96(13)
V1 O1 V1 1_554 5_565 44.37(5)
V2 O1 V1 1_554 6_565 45.53(7)
Sr1 O1 V1 . 6_565 108.18(5)
Sr1 O1 V1 1_455 6_565 108.18(5)
V2 O1 V1 . 6_565 134.47(7)
V1 O1 V1 6_566 6_565 86.58(3)
V1 O1 V1 5_566 6_565 177.64(14)
V1 O1 V1 1_454 6_565 100.96(13)
V1 O1 V1 2_564 6_565 44.37(5)
V1 O1 V1 2_464 6_565 44.37(5)
V1 O1 V1 1_554 6_565 100.96(13)
V1 O1 V1 5_565 6_565 91.06(14)
V1 O2 Sr1 1_554 . 129.7(3)
V1 O2 V1 1_554 5_666 128.07(10)
Sr1 O2 V1 . 5_666 80.43(10)
V1 O2 V1 1_554 5_566 128.07(10)
Sr1 O2 V1 . 5_566 80.43(10)
V1 O2 V1 5_666 5_566 93.73(11)
V1 O2 V1 1_554 . 164.2(2)
Sr1 O2 V1 . . 66.12(11)
V1 O2 V1 5_666 . 47.64(6)
V1 O2 V1 5_566 . 47.64(6)
V1 O2 V2 1_554 1_654 70.26(12)
Sr1 O2 V2 . 1_654 73.85(10)
V1 O2 V2 5_666 1_654 83.97(4)
V1 O2 V2 5_566 1_654 154.21(15)
V1 O2 V2 . 1_654 119.96(10)
V1 O2 V2 1_554 1_554 70.26(12)
Sr1 O2 V2 . 1_554 73.85(10)
V1 O2 V2 5_666 1_554 154.21(15)
V1 O2 V2 5_566 1_554 83.97(4)
V1 O2 V2 . 1_554 119.96(10)
V2 O2 V2 1_654 1_554 87.09(10)
V1 O2 V1 1_554 5_565 42.00(5)
Sr1 O2 V1 . 5_565 119.16(11)
V1 O2 V1 5_666 5_565 160.29(15)
V1 O2 V1 5_566 5_565 88.01(3)
V1 O2 V1 . 5_565 135.28(6)
V2 O2 V1 1_654 5_565 102.75(11)
V2 O2 V1 1_554 5_565 45.49(4)
V1 O2 V1 1_554 5_665 42.00(5)
Sr1 O2 V1 . 5_665 119.16(11)
V1 O2 V1 5_666 5_665 88.01(3)
V1 O2 V1 5_566 5_665 160.29(15)
V1 O2 V1 . 5_665 135.28(6)
V2 O2 V1 1_654 5_665 45.49(4)
V2 O2 V1 1_554 5_665 102.75(11)
V1 O2 V1 5_565 5_665 83.97(10)
V1 O2 V2 1_554 5_566 118.4(2)
Sr1 O2 V2 . 5_566 111.94(15)
V1 O2 V2 5_666 5_566 56.42(7)
V1 O2 V2 5_566 5_566 56.42(7)
V1 O2 V2 . 5_566 45.82(6)
V2 O2 V2 1_654 5_566 136.45(5)
V2 O2 V2 1_554 5_566 136.45(5)
V1 O2 V2 5_565 5_566 109.80(9)
V1 O2 V2 5_665 5_566 109.80(9)
V1 O2 V2 1_554 5_565 37.77(13)
Sr1 O2 V2 . 5_565 167.43(17)
V1 O2 V2 5_666 5_565 107.85(10)
V1 O2 V2 5_566 5_565 107.85(10)
V1 O2 V2 . 5_565 126.45(13)
V2 O2 V2 1_654 5_565 97.23(9)
V2 O2 V2 1_554 5_565 97.23(9)
V1 O2 V2 5_565 5_565 53.29(6)
V1 O2 V2 5_665 5_565 53.29(6)
V2 O2 V2 5_566 5_565 80.63(9)
V1 O2 V2 1_554 1_655 142.08(11)
Sr1 O2 V2 . 1_655 42.95(6)
V1 O2 V2 5_666 1_655 37.67(5)
V1 O2 V2 5_566 1_655 89.65(10)
V1 O2 V2 . 1_655 47.28(5)
V2 O2 V2 1_654 1_655 72.86(6)
V2 O2 V2 1_554 1_655 116.54(11)
V1 O2 V2 5_565 1_655 162.03(11)
V1 O2 V2 5_665 1_655 103.37(3)
V2 O2 V2 5_566 1_655 83.44(8)
V2 O2 V2 5_565 1_655 143.64(6)
V1 O3 V1 5_566 . 97.76(14)
V1 O3 V2 5_566 . 100.00(14)
V1 O3 V2 . . 134.30(17)
V1 O3 Sr1 5_566 . 125.92(14)
V1 O3 Sr1 . . 101.23(13)
V2 O3 Sr1 . . 101.60(13)
V1 O3 V1 5_566 1_455 40.89(7)
V1 O3 V1 . 1_455 115.33(12)
V2 O3 V1 . 1_455 61.09(8)
Sr1 O3 V1 . 1_455 141.58(11)
V1 O3 V2 5_566 5_566 60.66(8)
V1 O3 V2 . 5_566 42.32(7)
V2 O3 V2 . 5_566 152.35(13)
Sr1 O3 V2 . 5_566 105.83(9)
V1 O3 V2 1_455 5_566 94.29(7)
V1 O3 V1 5_566 2_565 158.94(13)
V1 O3 V1 . 2_565 101.91(11)
V2 O3 V1 . 2_565 60.54(8)
Sr1 O3 V1 . 2_565 57.19(6)
V1 O3 V1 1_455 2_565 121.48(7)
V2 O3 V1 5_566 2_565 140.40(8)
V1 O3 V1 5_566 5_666 109.51(12)
V1 O3 V1 . 5_666 36.22(7)
V2 O3 V1 . 5_666 149.71(13)
Sr1 O3 V1 . 5_666 66.51(7)
V1 O3 V1 1_455 5_666 144.49(8)
V2 O3 V1 5_566 5_666 50.74(4)
V1 O3 V1 2_565 5_666 90.94(6)
V1 O3 V2 5_566 1_655 150.27(13)
V1 O3 V2 . 1_655 56.85(8)
V2 O3 V2 . 1_655 108.95(11)
Sr1 O3 V2 . 1_655 55.05(6)
V1 O3 V2 1_455 1_655 159.28(8)
V2 O3 V2 5_566 1_655 89.84(6)
V1 O3 V2 2_565 1_655 50.67(4)
V1 O3 V2 5_666 1_655 41.00(3)
V1 O3 V1 5_566 6_566 119.10(12)
V1 O3 V1 . 6_566 142.10(13)
V2 O3 V1 . 6_566 36.40(7)
Sr1 O3 V1 . 6_566 65.28(7)
V1 O3 V1 1_455 6_566 90.32(6)
V2 O3 V1 5_566 6_566 169.52(9)
V1 O3 V1 2_565 6_566 40.44(3)
V1 O3 V1 5_666 6_566 125.20(7)
V2 O3 V1 1_655 6_566 89.15(6)
V1 O3 V1 5_566 1_554 78.51(9)
V1 O3 V1 . 1_554 93.10(10)
V2 O3 V1 . 1_554 131.58(12)
Sr1 O3 V1 . 1_554 50.48(6)
V1 O3 V1 1_455 1_554 113.27(7)
V2 O3 V1 5_566 1_554 67.46(5)
V1 O3 V1 2_565 1_554 107.64(7)
V1 O3 V1 5_666 1_554 63.47(4)
V2 O3 V1 1_655 1_554 87.07(6)
V1 O3 V1 6_566 1_554 102.08(6)
V1 O3 V2 5_566 1_554 79.82(10)
V1 O3 V2 . 1_554 136.61(12)
V2 O3 V2 . 1_554 88.05(10)
Sr1 O3 V2 . 1_554 52.27(6)
V1 O3 V2 1_455 1_554 91.12(6)
V2 O3 V2 5_566 1_554 106.00(6)
V1 O3 V2 2_565 1_554 90.86(6)
V1 O3 V2 5_666 1_554 103.42(6)
V2 O3 V2 1_655 1_554 107.26(7)
V1 O3 V2 6_566 1_554 64.45(4)
V1 O3 V2 1_554 1_554 43.70(3)

loop_
_geom_bond_atom_site_label_1
_geom_bond_atom_site_label_2
_geom_bond_site_symmetry_2
_geom_bond_distance
Sr1 O2 . 2.473(5)
Sr1 O2 2_565 2.473(5)
Sr1 O3 2_565 2.558(3)
Sr1 O3 . 2.558(3)
Sr1 O3 8_575 2.558(3)
Sr1 O3 7_655 2.558(3)
Sr1 O1 . 2.954(3)
Sr1 O1 1_655 2.954(3)
Sr1 V1 2_565 3.5139(14)
Sr1 V1 . 3.5139(14)
Sr1 V2 1_655 3.5319(13)
Sr1 V2 . 3.5319(13)
V1 O2 1_556 1.622(5)
V1 O3 5_566 1.961(3)
V1 O3 3_566 1.961(3)
V1 O3 7_655 1.962(3)
V1 O3 . 1.962(3)
V1 V1 5_566 2.9551(11)
V1 V1 5_666 2.9551(11)
V1 V2 5_566 3.0147(14)
V1 O2 5_666 3.624(3)
V1 O2 5_566 3.624(3)
V1 V2 1_655 3.6278(9)
V1 V2 . 3.6278(9)
V1 O2 . 3.691(5)
V1 Sr1 1_556 3.7238(14)
V1 O1 5_566 3.767(5)
V1 O1 1_656 3.909(3)
V1 O1 1_556 3.909(3)
V1 O1 5_565 3.917(5)
V1 O2 5_565 3.954(4)
V1 O2 5_665 3.954(4)
V1 Sr1 5_566 4.0339(10)
V1 Sr1 5_666 4.0339(10)
V1 O3 1_655 4.144(3)
V1 O3 7 4.144(3)
V1 O3 2_565 4.166(3)
V1 O3 8_575 4.166(3)
V1 O3 3_466 4.301(3)
V1 O3 5_666 4.301(3)
V1 O3 4_546 4.367(3)
V1 O3 6_656 4.367(3)
V1 O3 7_656 4.786(3)
V1 O3 1_556 4.786(3)
V1 V1 5_667 4.797(2)
V1 V1 5_567 4.7972(19)
V1 O2 2_566 4.914(5)
V1 V1 2_565 4.957(3)
V1 V2 5_567 4.9948(18)
V1 O3 3_567 5.181(3)
V1 O3 5_567 5.181(3)
V1 O1 . 5.256(5)
V1 O1 1_655 5.256(5)
V1 V1 1_556 5.2697(9)
V1 V1 1_554 5.2697(9)
V1 V1 1_455 5.2894(8)
V1 V1 1_655 5.2894(8)
V1 O2 1_656 5.5324(16)
V1 O2 1_456 5.5324(16)
V1 O3 8_675 5.539(3)
V1 O3 2_465 5.539(3)
V2 O1 1_556 1.614(7)
V2 O3 7 1.975(3)
V2 O3 2_465 1.975(3)
V2 O3 8_575 1.975(3)
V2 O3 . 1.975(3)
V2 V1 5_566 3.0147(14)
V2 V1 6_566 3.0147(14)
V2 Sr1 1_455 3.5319(13)
V2 V1 2_565 3.6278(9)
V2 V1 1_455 3.6278(9)
V2 V1 2_465 3.6278(9)
V2 O1 . 3.656(7)
V2 O2 2_566 3.839(4)
V2 O2 2_466 3.839(4)
V2 O2 1_456 3.839(4)
V2 O2 1_556 3.839(4)
V2 Sr1 1_556 3.9462(14)
V2 Sr1 1_456 3.9462(14)
V2 O2 6_566 4.015(5)
V2 O2 5_566 4.015(5)
V2 O2 5_565 4.128(5)
V2 O2 6_565 4.128(5)
V2 O3 4_556 4.161(3)
V2 O3 3_466 4.161(3)
V2 O3 6_566 4.161(3)
V2 O3 5_566 4.161(3)
V2 O3 1_455 4.307(3)
V2 O3 2_565 4.307(3)
V2 O3 8_475 4.307(3)
V2 O3 7_655 4.307(3)
V2 O2 1_455 4.914(4)
V2 O2 2_465 4.914(4)
V2 O2 . 4.914(4)
V2 O2 2_565 4.914(4)
V2 O3 8_576 4.953(3)
V2 O3 2_466 4.953(3)
V2 O3 1_556 4.953(3)
V2 O3 7_556 4.953(3)
V2 V1 6_567 4.9948(18)
V2 V1 5_567 4.9948(18)
V2 V2 1_556 5.2697(9)
V2 V2 1_554 5.2697(9)
V2 V2 1_655 5.2894(8)
V2 V2 1_455 5.2894(8)
V2 Sr1 5_576 5.4463(12)
V2 Sr1 5_566 5.4463(12)
V2 O1 1_656 5.530(2)
V2 O1 1_456 5.530(2)
O1 V2 1_554 1.614(7)
O1 Sr1 1_455 2.954(3)
O1 V1 6_566 3.767(4)
O1 V1 5_566 3.767(4)
O1 V1 1_454 3.909(3)
O1 V1 2_564 3.909(3)
O1 V1 2_464 3.909(3)
O1 V1 1_554 3.909(3)
O1 V1 5_565 3.917(5)
O1 V1 6_565 3.917(5)
O2 V1 1_554 1.622(5)
O2 V1 5_666 3.624(3)
O2 V1 5_566 3.624(3)
O2 V2 1_654 3.839(4)
O2 V2 1_554 3.839(4)
O2 V1 5_565 3.954(4)
O2 V1 5_665 3.954(4)
O2 V2 5_566 4.015(5)
O2 V2 5_565 4.128(5)
O2 V2 1_655 4.914(4)
O3 V1 5_566 1.961(3)
O3 V1 1_455 4.144(3)
O3 V2 5_566 4.161(3)
O3 V1 2_565 4.166(3)
O3 V1 5_666 4.301(3)
O3 V2 1_655 4.307(3)
O3 V1 6_566 4.367(3)
O3 V1 1_554 4.786(3)
O3 V2 1_554 4.953(3)
